data_4107333
loop_
_publ_author_name
'Michio Yamada'
'Chika Someya'
'Takatsugu Wakahara'
'Takahiro Tsuchiya'
'Yutaka Maeda'
'Takeshi Akasaka'
'Kenji Yoza'
'Ernst Horn'
'Michael T. H. Liu'
'Naomi Mizorogi'
'Shigeru Nagase'

_publ_section_title
;
 Metal Atoms Collinear with the Spiro Carbon of 6,6-Open Adducts,
 M2@C80(Ad) (M = La and Ce, Ad = Adamantylidene)
;
_journal_name_full 'Journal of the American Chemical Society'
_journal_page_first 1171
_journal_page_last 1176
_journal_paper_doi 10.1021/ja073924w
_journal_volume 130
_journal_year 2008
_chemical_formula_sum 'C96 H18 Cl2 La2'
_chemical_formula_weight 1519.82
_chemical_name_systematic
; 
 ? 
;
_space_group_IT_number 61
_symmetry_cell_setting orthorhombic
_symmetry_space_group_name_Hall '-P 2ac 2ab'
_symmetry_space_group_name_H-M 'P b c a'
_atom_sites_solution_hydrogens geom
_atom_sites_solution_primary direct
_atom_sites_solution_secondary difmap
_audit_creation_method SHELXL-97
_cell_angle_alpha 90.00
_cell_angle_beta 90.00
_cell_angle_gamma 90.00
_cell_formula_units_Z 8
_cell_length_a 21.944(3)
_cell_length_b 22.017(2)
_cell_length_c 20.452(2)
_cell_measurement_temperature 103
_cell_volume 9881.2(19)
_computing_cell_refinement 'Bruker SMART'
_computing_data_collection 'Bruker SMART'
_computing_data_reduction 'Bruker SAINT'
_computing_molecular_graphics 'Bruker SHELXTL'
_computing_publication_material 'Bruker SHELXTL'
_computing_structure_refinement 'SHELXL-97 (Sheldrick, 1997)'
_computing_structure_solution 'SHELXS-97 (Sheldrick, 1990)'
_diffrn_ambient_temperature 103
_diffrn_measured_fraction_theta_full 0.990
_diffrn_measured_fraction_theta_max 0.990
_diffrn_measurement_device_type 'Rigaku RAXIS-RAPID Imaging Plate'
_diffrn_measurement_method 'phi and omega scans'
_diffrn_radiation_monochromator graphite
_diffrn_radiation_source 'fine-focus sealed tube'
_diffrn_radiation_type MoK\a
_diffrn_radiation_wavelength 0.71075
_diffrn_reflns_av_R_equivalents 0.0784
_diffrn_reflns_av_sigmaI/netI 0.0470
_diffrn_reflns_limit_h_max 28
_diffrn_reflns_limit_h_min -28
_diffrn_reflns_limit_k_max 28
_diffrn_reflns_limit_k_min -23
_diffrn_reflns_limit_l_max 26
_diffrn_reflns_limit_l_min -25
_diffrn_reflns_number 77189
_diffrn_reflns_theta_full 27.49
_diffrn_reflns_theta_max 27.49
_diffrn_reflns_theta_min 3.09
_exptl_absorpt_coefficient_mu 1.884
_exptl_absorpt_correction_T_max 0.712
_exptl_absorpt_correction_T_min 0.458
_exptl_absorpt_correction_type empirical
_exptl_absorpt_process_details 'SADABS Sheldrick 1996'
_exptl_crystal_colour black
_exptl_crystal_density_diffrn 2.043
_exptl_crystal_description block
_exptl_crystal_F_000 5936
_exptl_crystal_size_max 0.42
_exptl_crystal_size_mid 0.36
_exptl_crystal_size_min 0.18
_refine_diff_density_max 3.904
_refine_diff_density_min -1.304
_refine_diff_density_rms 0.165
_refine_ls_extinction_method none
_refine_ls_goodness_of_fit_ref 1.218
_refine_ls_hydrogen_treatment constr
_refine_ls_matrix_type full
_refine_ls_number_parameters 909
_refine_ls_number_reflns 11216
_refine_ls_number_restraints 834
_refine_ls_restrained_S_all 1.197
_refine_ls_R_factor_all 0.0806
_refine_ls_R_factor_gt 0.0602
_refine_ls_shift/su_max 0.001
_refine_ls_shift/su_mean 0.000
_refine_ls_structure_factor_coef Fsqd
_refine_ls_weighting_details 'calc w=1/[\s^2^(Fo^2^)+(0.1000P)^2^+0.0000P] where P=(Fo^2^+2Fc^2^)/3'
_refine_ls_weighting_scheme calc
_refine_ls_wR_factor_gt 0.1631
_refine_ls_wR_factor_ref 0.1714
_reflns_number_gt 8969
_reflns_number_total 11216
_reflns_threshold_expression >2sigma(I)
_cod_data_source_file ja073924w-file001.cif
_cod_data_source_block La2@C80(Ad)103k
_cod_original_cell_volume 9881(2)
_cod_database_code 4107333

loop_
_symmetry_equiv_pos_as_xyz
'x, y, z'
'-x+1/2, -y, z+1/2'
'x+1/2, -y+1/2, -z'
'-x, y+1/2, -z+1/2'
'-x, -y, -z'
'x-1/2, y, -z-1/2'
'-x-1/2, y-1/2, z'
'x, -y-1/2, z-1/2'

loop_
_atom_site_label
_atom_site_type_symbol
_atom_site_fract_x
_atom_site_fract_y
_atom_site_fract_z
_atom_site_U_iso_or_equiv
_atom_site_adp_type
_atom_site_occupancy
_atom_site_symmetry_multiplicity
_atom_site_calc_flag
_atom_site_refinement_flags
_atom_site_disorder_assembly
_atom_site_disorder_group
La2 La 0.406509(15) 0.134503(14) 0.637605(15) 0.01230(11) Uani 0.9853(11) 1 d P A 1
La1 La 0.525243(18) 0.166264(19) 0.784192(18) 0.02709(13) Uani 0.9853(11) 1 d P A 1
Cl1 Cl 0.36613(8) 0.44795(7) 0.58163(8) 0.0268(3) Uani 1 1 d . . .
Cl2 Cl 0.27870(8) 0.43734(7) 0.70602(7) 0.0263(3) Uani 1 1 d . . .
C4 C 0.3980(3) 0.2263(3) 0.5452(3) 0.0165(10) Uani 1 1 d U . .
C6 C 0.5380(3) 0.0734(3) 0.8840(3) 0.0171(10) Uani 1 1 d U . .
C13 C 0.4221(3) 0.1127(3) 0.5153(3) 0.0155(10) Uani 1 1 d U . .
C80 C 0.6454(3) 0.1662(3) 0.7917(3) 0.0225(10) Uani 1 1 d U . .
C8 C 0.2925(3) 0.1979(3) 0.7439(3) 0.0223(10) Uani 1 1 d U A .
C81 C 0.3045(3) 0.1099(2) 0.5134(2) 0.0139(9) Uani 1 1 d U . .
C82 C 0.1964(3) 0.0872(3) 0.3846(3) 0.0175(10) Uani 1 1 d U . .
H1 H 0.1628 0.0586 0.3849 0.021 Uiso 1 1 calc R . .
H2 H 0.1959 0.1087 0.3432 0.021 Uiso 1 1 calc R . .
C9 C 0.2933(3) 0.1427(3) 0.7781(3) 0.0218(10) Uani 1 1 d U . .
C10 C 0.3544(3) 0.2871(3) 0.6663(3) 0.0207(10) Uani 1 1 d U A .
C2 C 0.3070(3) 0.1523(2) 0.5717(3) 0.0144(9) Uani 1 1 d U A .
C11 C 0.5842(3) 0.1135(3) 0.5634(3) 0.0250(11) Uani 1 1 d U . .
C1 C 0.3649(3) 0.0825(2) 0.5309(3) 0.0150(10) Uani 1 1 d U A .
C12 C 0.5177(3) 0.1837(3) 0.9100(3) 0.0179(10) Uani 1 1 d U . .
C7 C 0.6156(3) 0.0644(3) 0.7963(3) 0.0213(10) Uani 1 1 d U . .
C83 C 0.3104(3) 0.0981(3) 0.3912(3) 0.0173(10) Uani 1 1 d U . .
H5 H 0.3112 0.1191 0.3495 0.021 Uiso 1 1 calc R A .
H6 H 0.3486 0.0764 0.3963 0.021 Uiso 1 1 calc R . .
C14 C 0.3324(3) 0.0442(3) 0.7860(3) 0.0202(10) Uani 1 1 d U . .
C15 C 0.5001(3) 0.1191(3) 0.9123(3) 0.0175(10) Uani 1 1 d U A .
C16 C 0.3716(3) 0.0009(3) 0.7594(3) 0.0189(10) Uani 1 1 d U A .
C91 C 0.3004(3) 0.4051(3) 0.5788(3) 0.0188(11) Uani 1 1 d U . .
C3 C 0.3378(3) 0.2114(2) 0.5737(3) 0.0165(10) Uani 1 1 d U A .
C17 C 0.3704(3) 0.0362(2) 0.5823(3) 0.0158(10) Uani 1 1 d U . .
C18 C 0.5679(3) 0.3012(3) 0.6687(3) 0.0245(11) Uani 1 1 d U A .
C92 C 0.2603(3) 0.4007(3) 0.6334(3) 0.0189(11) Uani 1 1 d U . .
C96 C 0.2855(3) 0.3737(3) 0.5226(3) 0.0202(11) Uani 1 1 d U . .
H18 H 0.3113 0.3761 0.4866 0.024 Uiso 1 1 calc R . .
C19 C 0.5113(3) 0.3223(3) 0.7735(3) 0.0256(11) Uani 1 1 d U A .
C20 C 0.5285(3) 0.1249(3) 0.5294(3) 0.0217(11) Uani 1 1 d U A .
C84 C 0.2510(3) 0.0646(2) 0.5151(3) 0.0164(10) Uani 1 1 d U A .
H13 H 0.2511 0.0428 0.5568 0.020 Uiso 1 1 calc R . .
C85 C 0.2425(3) 0.1785(2) 0.4406(3) 0.0176(10) Uani 1 1 d U . .
H7 H 0.2420 0.2011 0.3999 0.021 Uiso 1 1 calc R A .
H8 H 0.2379 0.2070 0.4764 0.021 Uiso 1 1 calc R . .
C21 C 0.6485(3) 0.1553(3) 0.6499(3) 0.0251(11) Uani 1 1 d U . .
C22 C 0.4301(3) 0.2765(3) 0.5759(3) 0.0192(10) Uani 1 1 d U A .
C23 C 0.5951(3) 0.0921(3) 0.8552(3) 0.0203(10) Uani 1 1 d U A .
C24 C 0.2980(3) 0.0804(2) 0.6736(3) 0.0167(10) Uani 1 1 d U . .
C25 C 0.6068(3) 0.2567(3) 0.6423(3) 0.0230(11) Uani 1 1 d U . .
C26 C 0.5128(3) 0.3162(3) 0.6350(3) 0.0239(11) Uani 1 1 d U . .
C27 C 0.5849(3) 0.0136(3) 0.7664(3) 0.0216(10) Uani 1 1 d U A .
C28 C 0.2871(3) 0.1379(3) 0.6381(3) 0.0173(10) Uani 1 1 d U A .
C86 C 0.1904(3) 0.0991(3) 0.5075(3) 0.0180(10) Uani 1 1 d U . .
H9 H 0.1859 0.1281 0.5429 0.022 Uiso 1 1 calc R A .
H10 H 0.1567 0.0707 0.5096 0.022 Uiso 1 1 calc R . .
C5 C 0.4367(3) 0.1790(3) 0.5164(3) 0.0176(10) Uani 1 1 d U A .
C93 C 0.2074(3) 0.3670(3) 0.6291(3) 0.0268(12) Uani 1 1 d U . .
H15 H 0.1807 0.3651 0.6644 0.032 Uiso 1 1 calc R . .
C29 C 0.3358(3) 0.0324(3) 0.6451(3) 0.0169(10) Uani 1 1 d U A .
C65 C 0.5704(3) 0.2600(3) 0.8432(3) 0.0216(10) Uani 1 1 d U . .
C31 C 0.4809(3) -0.0308(3) 0.7606(3) 0.0227(10) Uani 1 1 d U . .
C32 C 0.4428(3) 0.0175(3) 0.8530(3) 0.0186(10) Uani 1 1 d U . .
C33 C 0.4355(3) 0.1151(3) 0.9078(3) 0.0175(10) Uani 1 1 d U . .
C34 C 0.6394(3) 0.2218(3) 0.7534(3) 0.0228(11) Uani 1 1 d U A .
C87 C 0.2571(3) 0.0529(2) 0.3924(3) 0.0162(10) Uani 1 1 d U A .
H3 H 0.2618 0.0238 0.3564 0.019 Uiso 1 1 calc R . .
C35 C 0.4790(3) 0.0814(3) 0.5276(3) 0.0193(10) Uani 1 1 d U A .
C88 C 0.1894(3) 0.1326(2) 0.4414(3) 0.0184(10) Uani 1 1 d U A .
H4 H 0.1508 0.1545 0.4368 0.022 Uiso 1 1 calc R . .
C36 C 0.4834(3) 0.0265(3) 0.5655(3) 0.0229(11) Uani 1 1 d U . .
C37 C 0.3238(3) 0.1376(3) 0.8401(3) 0.0233(11) Uani 1 1 d U A .
C38 C 0.2980(3) 0.0848(3) 0.7440(3) 0.0189(10) Uani 1 1 d U A .
C39 C 0.3192(3) 0.2504(3) 0.7740(3) 0.0241(11) Uani 1 1 d U . .
C40 C 0.4252(3) -0.0149(3) 0.7945(3) 0.0198(10) Uani 1 1 d U A .
C41 C 0.4019(3) 0.2860(3) 0.8329(3) 0.0260(11) Uani 1 1 d U . .
C42 C 0.4014(3) 0.3173(3) 0.7719(3) 0.0256(11) Uani 1 1 d U A .
C43 C 0.3499(3) 0.2946(3) 0.7350(3) 0.0242(11) Uani 1 1 d U A .
C44 C 0.4561(3) 0.3343(3) 0.7395(3) 0.0257(11) Uani 1 1 d U . .
C45 C 0.4047(3) 0.0651(3) 0.8768(3) 0.0185(10) Uani 1 1 d U A .
C46 C 0.5083(3) 0.0228(3) 0.8554(3) 0.0176(10) Uani 1 1 d U A .
C95 C 0.2341(3) 0.3393(3) 0.5181(3) 0.0264(12) Uani 1 1 d U . .
H17 H 0.2259 0.3185 0.4796 0.032 Uiso 1 1 calc R . .
C47 C 0.6208(3) 0.0518(3) 0.6578(3) 0.0238(11) Uani 1 1 d U . .
C48 C 0.4837(3) -0.0324(3) 0.6916(3) 0.0231(11) Uani 1 1 d U A .
C49 C 0.5327(3) 0.2350(3) 0.5533(3) 0.0201(10) Uani 1 1 d U . .
C73 C 0.5746(3) 0.2049(3) 0.8821(3) 0.0199(10) Uani 1 1 d U A .
C51 C 0.6151(3) 0.1638(3) 0.5887(3) 0.0260(11) Uani 1 1 d U A .
C52 C 0.5320(3) -0.0072(3) 0.7983(3) 0.0198(10) Uani 1 1 d U A .
C94 C 0.1939(3) 0.3347(3) 0.5699(3) 0.0291(12) Uani 1 1 d U . .
H16 H 0.1589 0.3113 0.5665 0.035 Uiso 1 1 calc R . .
C53 C 0.6465(3) 0.1095(3) 0.7566(3) 0.0222(10) Uani 1 1 d U A .
C54 C 0.4951(3) 0.2823(3) 0.5774(3) 0.0205(10) Uani 1 1 d U A .
C55 C 0.4279(3) 0.0071(3) 0.5930(3) 0.0191(10) Uani 1 1 d U A .
C56 C 0.3517(3) 0.2455(3) 0.8353(3) 0.0260(11) Uani 1 1 d U A .
C57 C 0.3734(3) -0.0043(2) 0.6886(3) 0.0173(10) Uani 1 1 d U . .
C58 C 0.5393(3) 0.0142(3) 0.5974(3) 0.0240(11) Uani 1 1 d U A .
C59 C 0.5022(3) 0.1843(3) 0.5233(3) 0.0190(10) Uani 1 1 d U A .
C60 C 0.4575(3) 0.2726(3) 0.8660(3) 0.0264(11) Uani 1 1 d U A .
C89 C 0.3029(3) 0.1447(2) 0.4473(3) 0.0145(10) Uani 1 1 d U A .
H14 H 0.3366 0.1739 0.4459 0.017 Uiso 1 1 calc R . .
C61 C 0.3479(3) 0.0764(3) 0.8456(3) 0.0218(11) Uani 1 1 d U A .
C62 C 0.5131(3) 0.2935(3) 0.8367(3) 0.0244(11) Uani 1 1 d U A .
C63 C 0.3226(3) 0.2390(3) 0.6350(3) 0.0186(10) Uani 1 1 d U . .
C64 C 0.4111(3) 0.1764(3) 0.9026(3) 0.0230(11) Uani 1 1 d U A .
C30 C 0.4282(3) -0.0211(2) 0.6576(3) 0.0205(10) Uani 1 1 d U A .
C66 C 0.5393(3) -0.0162(3) 0.6607(3) 0.0240(11) Uani 1 1 d U . .
C74 C 0.6136(3) 0.1568(3) 0.8543(3) 0.0192(10) Uani 1 1 d U A .
C68 C 0.2916(3) 0.1939(3) 0.6756(3) 0.0204(10) Uani 1 1 d U A .
C69 C 0.5667(3) 0.3066(3) 0.7393(3) 0.0235(11) Uani 1 1 d U . .
C90 C 0.2579(3) 0.0187(2) 0.4580(2) 0.0161(10) Uani 1 1 d U . .
H11 H 0.2959 -0.0034 0.4626 0.019 Uiso 1 1 calc R A .
H12 H 0.2247 -0.0104 0.4592 0.019 Uiso 1 1 calc R . .
C70 C 0.3554(3) 0.1880(3) 0.8677(3) 0.0239(11) Uani 1 1 d U . .
C71 C 0.6485(3) 0.1046(3) 0.6867(3) 0.0253(11) Uani 1 1 d U A .
C72 C 0.4583(3) 0.3318(3) 0.6693(3) 0.0236(11) Uani 1 1 d U A .
C50 C 0.6027(3) 0.2693(3) 0.7805(3) 0.0236(11) Uani 1 1 d U A .
C67 C 0.5902(3) 0.0069(3) 0.6975(3) 0.0246(11) Uani 1 1 d U A .
C75 C 0.6419(3) 0.2168(3) 0.6846(3) 0.0234(11) Uani 1 1 d U A .
C76 C 0.5898(3) 0.0566(3) 0.5964(3) 0.0256(11) Uani 1 1 d U A .
C77 C 0.4068(3) 0.3077(3) 0.6337(3) 0.0227(11) Uani 1 1 d U . .
C78 C 0.4617(3) 0.2176(3) 0.9022(3) 0.0233(11) Uani 1 1 d U A .
C79 C 0.5909(3) 0.2237(3) 0.5834(3) 0.0234(11) Uani 1 1 d U A .
La3 La 0.5355(10) 0.1329(9) 0.6359(10) 0.012(5) Uiso 0.0147(11) 1 d P A 2
La4 La 0.4227(10) 0.0954(9) 0.7505(10) 0.012(5) Uiso 0.0147(11) 1 d P A 2

loop_
_atom_site_aniso_label
_atom_site_aniso_U_11
_atom_site_aniso_U_22
_atom_site_aniso_U_33
_atom_site_aniso_U_23
_atom_site_aniso_U_13
_atom_site_aniso_U_12
La2 0.01260(18) 0.01078(17) 0.01353(18) -0.00092(11) -0.00119(12) -0.00060(12)
La1 0.0216(2) 0.0353(2) 0.0243(2) -0.00967(15) -0.01139(15) 0.00313(16)
Cl1 0.0247(8) 0.0207(7) 0.0350(9) 0.0014(6) -0.0029(6) -0.0058(6)
Cl2 0.0309(9) 0.0231(7) 0.0249(8) -0.0048(6) -0.0030(6) 0.0075(6)
C4 0.020(2) 0.014(2) 0.015(2) 0.0044(17) -0.0035(18) -0.0001(19)
C6 0.022(2) 0.017(2) 0.012(2) 0.0053(17) -0.0063(18) -0.0006(19)
C13 0.017(2) 0.018(2) 0.011(2) -0.0024(17) -0.0014(18) -0.0021(18)
C80 0.015(2) 0.028(2) 0.024(2) -0.0008(19) -0.0036(19) -0.003(2)
C8 0.015(2) 0.029(2) 0.022(2) -0.0048(19) 0.0025(19) 0.007(2)
C81 0.016(2) 0.0130(19) 0.0124(19) -0.0028(16) -0.0009(17) -0.0006(17)
C82 0.017(2) 0.016(2) 0.019(2) -0.0014(18) 0.000(2) -0.005(2)
C9 0.016(2) 0.027(2) 0.023(2) -0.0037(19) 0.0024(19) 0.0018(19)
C10 0.023(2) 0.013(2) 0.026(2) 0.0014(18) -0.0059(19) 0.0098(19)
C2 0.012(2) 0.015(2) 0.015(2) -0.0010(17) -0.0025(17) 0.0016(18)
C11 0.020(2) 0.034(2) 0.021(2) -0.006(2) 0.0060(19) 0.001(2)
C1 0.016(2) 0.014(2) 0.015(2) -0.0075(16) 0.0006(18) 0.0005(18)
C12 0.023(2) 0.016(2) 0.015(2) -0.0052(17) -0.0047(18) -0.0031(19)
C7 0.017(2) 0.025(2) 0.022(2) -0.0018(19) -0.0066(19) 0.008(2)
C83 0.020(2) 0.015(2) 0.017(2) 0.0000(18) -0.0002(19) -0.004(2)
C14 0.021(2) 0.021(2) 0.019(2) 0.0008(18) 0.0000(19) -0.0091(19)
C15 0.024(2) 0.017(2) 0.012(2) 0.0039(17) -0.0038(18) -0.0015(19)
C16 0.022(2) 0.014(2) 0.020(2) 0.0046(17) -0.0017(19) -0.0077(19)
C91 0.016(2) 0.016(2) 0.024(2) 0.0018(19) -0.004(2) 0.0028(19)
C3 0.017(2) 0.014(2) 0.018(2) 0.0043(17) -0.0039(18) 0.0034(18)
C17 0.018(2) 0.012(2) 0.018(2) -0.0041(17) -0.0060(18) -0.0018(18)
C18 0.028(2) 0.020(2) 0.026(2) 0.0061(19) -0.005(2) -0.014(2)
C92 0.016(2) 0.017(2) 0.024(2) 0.0004(19) 0.000(2) 0.004(2)
C96 0.021(3) 0.015(2) 0.025(2) 0.0017(19) -0.004(2) 0.005(2)
C19 0.033(3) 0.012(2) 0.032(2) -0.0072(18) -0.004(2) -0.005(2)
C20 0.021(2) 0.027(2) 0.017(2) 0.0001(18) 0.0070(19) 0.001(2)
C84 0.017(2) 0.014(2) 0.018(2) -0.0021(17) 0.0010(18) -0.0031(19)
C85 0.023(3) 0.011(2) 0.019(2) 0.0005(18) -0.004(2) -0.0003(19)
C21 0.008(2) 0.046(3) 0.021(2) 0.019(2) 0.0002(19) -0.006(2)
C22 0.025(2) 0.015(2) 0.017(2) 0.0076(17) -0.0037(19) -0.0008(19)
C23 0.019(2) 0.025(2) 0.016(2) 0.0002(18) -0.0077(19) 0.001(2)
C24 0.013(2) 0.018(2) 0.020(2) 0.0050(17) -0.0032(18) -0.0079(18)
C25 0.018(2) 0.028(2) 0.023(2) 0.0068(19) -0.0024(19) -0.014(2)
C26 0.031(2) 0.016(2) 0.025(2) 0.0067(18) -0.006(2) -0.011(2)
C27 0.023(2) 0.018(2) 0.024(2) -0.0017(18) -0.0082(19) 0.0084(19)
C28 0.014(2) 0.019(2) 0.019(2) -0.0007(18) -0.0029(18) -0.0002(18)
C86 0.018(2) 0.018(2) 0.018(2) -0.0032(19) 0.0004(19) 0.000(2)
C5 0.020(2) 0.019(2) 0.014(2) 0.0013(17) -0.0009(18) -0.0044(19)
C93 0.022(3) 0.023(3) 0.035(3) 0.004(2) -0.002(2) 0.003(2)
C29 0.017(2) 0.013(2) 0.021(2) 0.0007(17) -0.0067(18) -0.0083(18)
C65 0.028(2) 0.017(2) 0.020(2) -0.0042(18) -0.005(2) -0.007(2)
C31 0.030(2) 0.012(2) 0.026(2) 0.0024(18) -0.005(2) 0.003(2)
C32 0.020(2) 0.017(2) 0.019(2) 0.0087(17) -0.0012(19) -0.0035(19)
C33 0.023(2) 0.020(2) 0.009(2) 0.0026(17) 0.0004(18) -0.0019(19)
C34 0.015(2) 0.027(2) 0.026(2) 0.0025(19) -0.0037(19) -0.010(2)
C87 0.018(2) 0.014(2) 0.017(2) -0.0030(17) 0.0008(18) -0.0036(18)
C35 0.021(2) 0.023(2) 0.014(2) -0.0088(18) 0.0004(18) 0.0030(19)
C88 0.019(2) 0.014(2) 0.022(2) -0.0006(18) -0.0035(19) -0.0005(18)
C36 0.023(2) 0.022(2) 0.023(2) -0.0111(19) -0.004(2) 0.006(2)
C37 0.021(2) 0.030(2) 0.019(2) -0.0017(19) 0.0064(19) 0.003(2)
C38 0.015(2) 0.020(2) 0.021(2) 0.0023(18) 0.0005(18) -0.0068(19)
C39 0.023(2) 0.023(2) 0.027(2) -0.0077(19) 0.002(2) 0.013(2)
C40 0.023(2) 0.014(2) 0.022(2) 0.0060(18) -0.0040(19) -0.0042(19)
C41 0.030(3) 0.022(2) 0.026(2) -0.0133(19) -0.003(2) 0.011(2)
C42 0.030(3) 0.014(2) 0.033(2) -0.0094(19) -0.005(2) 0.008(2)
C43 0.026(2) 0.018(2) 0.029(2) -0.0069(19) -0.002(2) 0.014(2)
C44 0.035(3) 0.010(2) 0.032(2) -0.0035(19) -0.007(2) 0.000(2)
C45 0.022(2) 0.021(2) 0.012(2) 0.0052(17) 0.0018(18) -0.0052(19)
C46 0.022(2) 0.013(2) 0.017(2) 0.0071(17) -0.0047(18) 0.0011(18)
C95 0.023(3) 0.023(3) 0.033(3) 0.002(2) -0.007(2) 0.003(2)
C47 0.016(2) 0.027(2) 0.028(2) -0.005(2) -0.001(2) 0.010(2)
C48 0.030(2) 0.008(2) 0.031(2) -0.0028(18) -0.007(2) 0.0026(19)
C49 0.021(2) 0.023(2) 0.016(2) 0.0094(18) 0.0001(19) -0.0088(19)
C73 0.021(2) 0.020(2) 0.019(2) -0.0033(18) -0.0068(19) -0.0056(19)
C51 0.016(2) 0.039(3) 0.023(2) 0.003(2) 0.008(2) -0.005(2)
C52 0.025(2) 0.012(2) 0.022(2) 0.0012(17) -0.0067(19) 0.0058(19)
C94 0.025(3) 0.028(3) 0.035(3) 0.003(2) -0.006(2) 0.001(2)
C53 0.011(2) 0.030(2) 0.025(2) -0.0036(19) -0.0028(19) 0.0054(19)
C54 0.025(2) 0.018(2) 0.019(2) 0.0096(18) -0.0040(19) -0.0100(19)
C55 0.022(2) 0.012(2) 0.023(2) -0.0074(18) -0.0069(19) 0.0022(19)
C56 0.028(2) 0.026(2) 0.024(2) -0.0077(19) 0.003(2) 0.010(2)
C57 0.021(2) 0.009(2) 0.022(2) 0.0004(17) -0.0074(19) -0.0053(18)
C58 0.026(2) 0.023(2) 0.023(2) -0.0105(19) -0.002(2) 0.010(2)
C59 0.020(2) 0.024(2) 0.014(2) 0.0058(18) 0.0024(18) -0.004(2)
C60 0.034(3) 0.022(2) 0.024(2) -0.0089(19) -0.005(2) 0.001(2)
C89 0.019(2) 0.010(2) 0.015(2) 0.0017(16) -0.0016(18) -0.0030(18)
C61 0.020(2) 0.027(2) 0.018(2) 0.0022(18) 0.0038(19) -0.004(2)
C62 0.033(3) 0.017(2) 0.024(2) -0.0104(19) -0.007(2) -0.001(2)
C63 0.017(2) 0.016(2) 0.023(2) -0.0001(18) -0.0067(19) 0.0062(18)
C64 0.026(2) 0.027(2) 0.016(2) -0.0025(18) 0.0038(19) 0.003(2)
C30 0.027(2) 0.009(2) 0.026(2) -0.0009(17) -0.006(2) -0.0009(19)
C66 0.027(2) 0.016(2) 0.029(2) -0.0073(19) -0.002(2) 0.008(2)
C74 0.016(2) 0.023(2) 0.019(2) -0.0004(18) -0.0067(19) -0.0028(19)
C68 0.014(2) 0.022(2) 0.025(2) -0.0029(19) -0.0033(19) 0.0064(19)
C69 0.028(2) 0.015(2) 0.028(2) -0.0015(18) -0.006(2) -0.011(2)
C90 0.018(2) 0.015(2) 0.015(2) -0.0002(18) -0.0030(19) -0.0032(19)
C70 0.024(2) 0.029(2) 0.019(2) -0.0022(19) 0.0069(19) 0.002(2)
C71 0.012(2) 0.039(3) 0.025(2) 0.003(2) 0.0006(19) 0.006(2)
C72 0.032(2) 0.011(2) 0.028(2) 0.0014(18) -0.010(2) -0.001(2)
C50 0.026(2) 0.020(2) 0.024(2) 0.0005(19) -0.004(2) -0.011(2)
C67 0.025(2) 0.020(2) 0.029(2) -0.0053(19) -0.004(2) 0.012(2)
C75 0.013(2) 0.033(2) 0.025(2) 0.006(2) -0.0012(19) -0.010(2)
C76 0.023(2) 0.031(2) 0.023(2) -0.004(2) 0.004(2) 0.011(2)
C77 0.028(2) 0.015(2) 0.025(2) 0.0049(18) -0.008(2) 0.004(2)
C78 0.029(2) 0.023(2) 0.018(2) -0.0078(18) -0.0046(19) 0.002(2)
C79 0.019(2) 0.029(2) 0.023(2) 0.0074(19) 0.0002(19) -0.011(2)

loop_
_atom_type_symbol
_atom_type_description
_atom_type_scat_dispersion_real
_atom_type_scat_dispersion_imag
_atom_type_scat_source
C C 0.0033 0.0016 'International Tables Vol C Tables 4.2.6.8 and 6.1.1.4'
H H 0.0000 0.0000 'International Tables Vol C Tables 4.2.6.8 and 6.1.1.4'
Cl Cl 0.1484 0.1585 'International Tables Vol C Tables 4.2.6.8 and 6.1.1.4'
La La -0.2871 2.4523 'International Tables Vol C Tables 4.2.6.8 and 6.1.1.4'

loop_
_geom_angle_atom_site_label_1
_geom_angle_atom_site_label_2
_geom_angle_atom_site_label_3
_geom_angle
C17 La2 C13 56.98(18)
C17 La2 C2 68.87(17)
C13 La2 C2 68.56(18)
C17 La2 C3 98.49(17)
C13 La2 C3 73.21(18)
C2 La2 C3 32.64(17)
C17 La2 C28 73.59(18)
C13 La2 C28 98.15(18)
C2 La2 C28 32.53(17)
C3 La2 C28 53.64(18)
C17 La2 C1 32.85(17)
C13 La2 C1 32.49(18)
C2 La2 C1 48.90(17)
C3 La2 C1 70.54(17)
C28 La2 C1 70.64(17)
C17 La2 C29 32.52(17)
C13 La2 C29 88.64(17)
C2 La2 C29 71.12(17)
C3 La2 C29 103.44(18)
C28 La2 C29 57.07(18)
C1 La2 C29 59.43(17)
C17 La2 C5 88.73(17)
C13 La2 C5 32.44(17)
C2 La2 C5 71.35(18)
C3 La2 C5 57.14(18)
C28 La2 C5 103.55(18)
C1 La2 C5 59.32(17)
C29 La2 C5 118.71(16)
C17 La2 C24 59.19(18)
C13 La2 C24 107.07(17)
C2 La2 C24 58.58(17)
C3 La2 C24 85.14(17)
C28 La2 C24 31.76(17)
C1 La2 C24 74.58(17)
C29 La2 C24 30.89(17)
C5 La2 C24 127.04(17)
C17 La2 C4 107.06(17)
C13 La2 C4 58.76(17)
C2 La2 C4 58.60(17)
C3 La2 C4 31.73(17)
C28 La2 C4 85.08(17)
C1 La2 C4 74.21(17)
C29 La2 C4 126.76(16)
C5 La2 C4 30.81(17)
C24 La2 C4 115.96(17)
C17 La2 C68 103.12(18)
C13 La2 C68 116.98(17)
C2 La2 C68 49.45(16)
C3 La2 C68 49.54(17)
C28 La2 C68 29.61(16)
C1 La2 C68 96.64(17)
C29 La2 C68 82.24(18)
C5 La2 C68 106.63(17)
C24 La2 C68 51.93(17)
C4 La2 C68 78.38(17)
C17 La2 C63 117.23(17)
C13 La2 C63 102.19(17)
C2 La2 C63 49.23(16)
C3 La2 C63 29.07(16)
C28 La2 C63 49.70(17)
C1 La2 C63 96.21(17)
C29 La2 C63 106.75(18)
C5 La2 C63 81.71(17)
C24 La2 C63 78.64(17)
C4 La2 C63 51.45(17)
C68 La2 C63 28.73(17)
C74 La1 C73 35.4(2)
C74 La1 C65 59.1(2)
C73 La1 C65 33.49(19)
C74 La1 C12 58.6(2)
C73 La1 C12 33.23(19)
C65 La1 C12 56.38(18)
C74 La1 C80 33.44(19)
C73 La1 C80 60.5(2)
C65 La1 C80 65.9(2)
C12 La1 C80 90.31(19)
C74 La1 C23 33.4(2)
C73 La1 C23 60.64(19)
C65 La1 C23 90.81(19)
C12 La1 C23 65.75(18)
C80 La1 C23 52.73(19)
C74 La1 C50 66.71(19)
C73 La1 C50 58.29(19)
C65 La1 C50 31.23(18)
C12 La1 C50 86.91(18)
C80 La1 C50 53.39(19)
C23 La1 C50 99.17(19)
C74 La1 C34 57.69(19)
C73 La1 C34 68.97(19)
C65 La1 C34 55.0(2)
C12 La1 C34 102.13(18)
C80 La1 C34 30.47(18)
C23 La1 C34 83.01(19)
C50 La1 C34 29.13(19)
C74 La1 C15 65.31(19)
C73 La1 C15 57.36(18)
C65 La1 C15 86.35(18)
C12 La1 C15 30.75(16)
C80 La1 C15 97.94(18)
C23 La1 C15 52.60(18)
C50 La1 C15 115.37(17)
C34 La1 C15 121.62(17)
C74 La1 C6 56.34(19)
C73 La1 C6 67.95(18)
C65 La1 C6 101.37(17)
C12 La1 C6 54.25(17)
C80 La1 C6 82.11(18)
C23 La1 C6 29.71(18)
C50 La1 C6 121.65(17)
C34 La1 C6 111.87(17)
C15 La1 C6 28.61(16)
C74 La1 C53 50.44(19)
C73 La1 C53 84.54(19)
C65 La1 C53 94.62(19)
C12 La1 C53 107.67(18)
C80 La1 C53 28.75(18)
C23 La1 C53 48.43(18)
C50 La1 C53 78.24(19)
C34 La1 C53 50.05(18)
C15 La1 C53 101.03(17)
C6 La1 C53 75.70(17)
C74 La1 C7 50.06(19)
C73 La1 C7 84.21(19)
C65 La1 C7 107.74(19)
C12 La1 C7 94.02(17)
C80 La1 C7 48.41(18)
C23 La1 C7 28.27(17)
C50 La1 C7 101.80(19)
C34 La1 C7 76.10(18)
C15 La1 C7 77.35(17)
C6 La1 C7 49.63(17)
C53 La1 C7 28.03(17)
C22 C4 C5 115.6(5)
C22 C4 C3 115.5(5)
C5 C4 C3 121.2(5)
C22 C4 La2 103.0(3)
C5 C4 La2 73.6(3)
C3 C4 La2 68.3(3)
C46 C6 C15 117.0(6)
C46 C6 C23 117.0(5)
C15 C6 C23 118.0(5)
C46 C6 La1 102.6(3)
C15 C6 La1 74.5(3)
C23 C6 La1 66.2(3)
C35 C13 C1 119.1(5)
C35 C13 C5 106.1(5)
C1 C13 C5 128.9(5)
C35 C13 La2 91.9(3)
C1 C13 La2 75.9(3)
C5 C13 La2 80.3(3)
C53 C80 C34 117.4(5)
C53 C80 C74 108.6(5)
C34 C80 C74 122.9(6)
C53 C80 La1 89.3(4)
C34 C80 La1 83.0(4)
C74 C80 La1 65.1(3)
C68 C8 C9 116.4(5)
C68 C8 C39 118.9(6)
C9 C8 C39 118.6(6)
C1 C81 C2 91.7(4)
C1 C81 C84 114.2(5)
C2 C81 C84 114.1(5)
C1 C81 C89 115.1(5)
C2 C81 C89 112.4(4)
C84 C81 C89 108.7(4)
C87 C82 C88 109.1(5)
C87 C82 H1 109.9
C88 C82 H1 109.9
C87 C82 H2 109.9
C88 C82 H2 109.9
H1 C82 H2 108.3
C8 C9 C37 120.9(6)
C8 C9 C38 121.4(5)
C37 C9 C38 108.7(5)
C8 C9 La4 102.4(6)
C37 C9 La4 72.9(5)
C38 C9 La4 63.2(5)
C77 C10 C43 119.2(6)
C77 C10 C63 115.4(5)
C43 C10 C63 120.0(6)
C28 C2 C3 107.7(5)
C28 C2 C81 125.8(5)
C3 C2 C81 125.9(5)
C28 C2 La2 74.7(3)
C3 C2 La2 74.5(3)
C81 C2 La2 110.2(4)
C51 C11 C76 118.6(6)
C51 C11 C20 117.2(6)
C76 C11 C20 117.2(6)
C51 C11 La3 78.7(7)
C76 C11 La3 82.8(7)
C20 C11 La3 81.8(8)
C13 C1 C17 113.8(5)
C13 C1 C81 121.7(5)
C17 C1 C81 121.5(5)
C13 C1 La2 71.6(3)
C17 C1 La2 71.2(3)
C81 C1 La2 109.2(3)
C78 C12 C73 121.5(5)
C78 C12 C15 106.1(5)
C73 C12 C15 123.3(5)
C78 C12 La1 91.2(3)
C73 C12 La1 66.7(3)
C15 C12 La1 84.6(3)
C23 C7 C27 123.1(6)
C23 C7 C53 109.0(5)
C27 C7 C53 120.8(5)
C23 C7 La1 62.7(3)
C27 C7 La1 103.7(4)
C53 C7 La1 75.5(3)
C87 C83 C89 109.7(5)
C87 C83 H5 109.7
C89 C83 H5 109.7
C87 C83 H6 109.7
C89 C83 H6 109.7
H5 C83 H6 108.2
C16 C14 C38 120.8(5)
C16 C14 C61 121.2(6)
C38 C14 C61 108.6(5)
C16 C14 La4 72.2(6)
C38 C14 La4 87.8(6)
C61 C14 La4 80.2(6)
C33 C15 C6 120.6(5)
C33 C15 C12 108.5(5)
C6 C15 C12 121.0(5)
C33 C15 La1 98.8(3)
C6 C15 La1 76.9(3)
C12 C15 La1 64.6(3)
C14 C16 C40 118.7(5)
C14 C16 C57 117.3(5)
C40 C16 C57 117.5(5)
C14 C16 La4 73.8(6)
C40 C16 La4 82.1(6)
C57 C16 La4 88.8(6)
C96 C91 C92 118.1(6)
C96 C91 Cl1 120.0(5)
C92 C91 Cl1 121.9(4)
C63 C3 C2 107.1(5)
C63 C3 C4 117.3(5)
C2 C3 C4 126.6(5)
C63 C3 La2 88.3(3)
C2 C3 La2 72.9(3)
C4 C3 La2 80.0(3)
C55 C17 C1 119.5(5)
C55 C17 C29 107.0(5)
C1 C17 C29 127.8(5)
C55 C17 La2 92.3(3)
C1 C17 La2 75.9(3)
C29 C17 La2 80.0(3)
C25 C18 C26 119.3(6)
C25 C18 C69 116.7(6)
C26 C18 C69 116.4(6)
C93 C92 C91 120.4(6)
C93 C92 Cl2 119.9(5)
C91 C92 Cl2 119.7(5)
C95 C96 C91 122.0(6)
C95 C96 H18 119.0
C91 C96 H18 119.0
C44 C19 C62 122.9(6)
C44 C19 C69 121.7(6)
C62 C19 C69 107.9(6)
C11 C20 C59 123.1(6)
C11 C20 C35 122.5(6)
C59 C20 C35 107.4(5)
C11 C20 La3 58.0(7)
C59 C20 La3 92.4(7)
C35 C20 La3 97.5(7)
C86 C84 C81 109.8(5)
C86 C84 C90 109.2(5)
C81 C84 C90 109.3(4)
C86 C84 H13 109.5
C81 C84 H13 109.5
C90 C84 H13 109.5
C89 C85 C88 109.6(4)
C89 C85 H7 109.7
C88 C85 H7 109.7
C89 C85 H8 109.7
C88 C85 H8 109.7
H7 C85 H8 108.2
C71 C21 C51 125.7(6)
C71 C21 C75 118.2(6)
C51 C21 C75 103.7(5)
C71 C21 La3 84.3(6)
C51 C21 La3 56.0(6)
C75 C21 La3 97.5(6)
C54 C22 C4 124.0(6)
C54 C22 C77 106.8(5)
C4 C22 C77 122.6(6)
C7 C23 C6 119.7(5)
C7 C23 C74 108.4(5)
C6 C23 C74 121.2(5)
C7 C23 La1 89.0(3)
C6 C23 La1 84.1(3)
C74 C23 La1 64.1(3)
C38 C24 C29 116.5(5)
C38 C24 C28 115.6(5)
C29 C24 C28 120.9(5)
C38 C24 La2 103.7(3)
C29 C24 La2 73.6(3)
C28 C24 La2 68.8(3)
C18 C25 C79 121.5(6)
C18 C25 C75 120.9(5)
C79 C25 C75 108.6(6)
C72 C26 C18 121.9(6)
C72 C26 C54 107.5(6)
C18 C26 C54 120.0(6)
C52 C27 C67 119.5(6)
C52 C27 C7 116.1(5)
C67 C27 C7 117.5(6)
C68 C28 C2 106.6(5)
C68 C28 C24 117.1(5)
C2 C28 C24 126.5(5)
C68 C28 La2 87.6(4)
C2 C28 La2 72.8(3)
C24 C28 La2 79.4(3)
C84 C86 C88 109.7(5)
C84 C86 H9 109.7
C88 C86 H9 109.7
C84 C86 H10 109.7
C88 C86 H10 109.7
H9 C86 H10 108.2
C59 C5 C4 118.6(5)
C59 C5 C13 107.0(5)
C4 C5 C13 125.1(5)
C59 C5 La2 100.4(3)
C4 C5 La2 75.6(3)
C13 C5 La2 67.3(3)
C92 C93 C94 119.5(6)
C92 C93 H15 120.2
C94 C93 H15 120.2
C57 C29 C24 118.4(5)
C57 C29 C17 105.6(5)
C24 C29 C17 126.1(5)
C57 C29 La2 99.7(3)
C24 C29 La2 75.5(3)
C17 C29 La2 67.5(3)
C73 C65 C62 121.7(6)
C73 C65 C50 123.9(6)
C62 C65 C50 105.3(5)
C73 C65 La1 67.3(3)
C62 C65 La1 91.7(4)
C50 C65 La1 83.6(3)
C48 C31 C40 121.3(6)
C48 C31 C52 120.3(6)
C40 C31 C52 108.1(5)
C48 C31 La4 88.5(5)
C40 C31 La4 57.4(5)
C52 C31 La4 91.9(5)
C45 C32 C46 120.8(5)
C45 C32 C40 119.2(5)
C46 C32 C40 109.6(5)
C45 C32 La4 73.0(5)
C46 C32 La4 97.7(6)
C40 C32 La4 68.5(5)
C15 C33 C45 123.0(5)
C15 C33 C64 108.3(5)
C45 C33 C64 120.3(5)
C75 C34 C50 117.8(6)
C75 C34 C80 117.8(6)
C50 C34 C80 117.0(5)
C75 C34 La1 102.7(4)
C50 C34 La1 74.6(3)
C80 C34 La1 66.5(3)
C83 C87 C82 109.8(5)
C83 C87 C90 108.8(5)
C82 C87 C90 109.8(5)
C83 C87 H3 109.4
C82 C87 H3 109.4
C90 C87 H3 109.4
C36 C35 C20 119.4(6)
C36 C35 C13 123.6(6)
C20 C35 C13 109.6(5)
C36 C35 La3 83.3(5)
C20 C35 La3 51.4(5)
C13 C35 La3 109.3(6)
C36 C35 La2 87.7(3)
C20 C35 La2 97.0(3)
C13 C35 La2 59.2(3)
La3 C35 La2 58.6(5)
C86 C88 C85 108.3(5)
C86 C88 C82 110.4(5)
C85 C88 C82 110.0(5)
C86 C88 H4 109.4
C85 C88 H4 109.4
C82 C88 H4 109.4
C55 C36 C58 120.5(6)
C55 C36 C35 114.3(5)
C58 C36 C35 117.9(6)
C55 C36 La3 112.2(6)
C58 C36 La3 66.1(5)
C35 C36 La3 68.0(5)
C70 C37 C9 121.1(6)
C70 C37 C61 120.9(6)
C9 C37 C61 108.1(5)
C70 C37 La4 97.5(6)
C9 C37 La4 79.7(5)
C61 C37 La4 59.6(5)
C24 C38 C14 123.3(5)
C24 C38 C9 122.4(5)
C14 C38 C9 107.0(5)
C24 C38 La4 93.1(5)
C14 C38 La4 60.4(5)
C9 C38 La4 88.5(6)
C43 C39 C8 120.2(5)
C43 C39 C56 107.6(6)
C8 C39 C56 120.8(6)
C16 C40 C32 121.3(6)
C16 C40 C31 121.1(5)
C32 C40 C31 106.8(5)
C16 C40 La4 65.0(6)
C32 C40 La4 80.3(6)
C31 C40 La4 94.5(6)
C56 C41 C60 121.3(6)
C56 C41 C42 109.1(6)
C60 C41 C42 121.5(6)
C44 C42 C41 121.8(6)
C44 C42 C43 120.4(6)
C41 C42 C43 107.2(6)
C10 C43 C39 120.4(6)
C10 C43 C42 120.3(6)
C39 C43 C42 108.2(6)
C42 C44 C19 116.3(6)
C42 C44 C72 119.0(6)
C19 C44 C72 116.8(6)
C61 C45 C32 119.3(5)
C61 C45 C33 118.4(5)
C32 C45 C33 115.9(5)
C61 C45 La4 69.8(6)
C32 C45 La4 76.6(5)
C33 C45 La4 99.4(6)
C6 C46 C52 122.0(6)
C6 C46 C32 122.4(5)
C52 C46 C32 107.2(5)
C96 C95 C94 121.2(6)
C96 C95 H17 119.4
C94 C95 H17 119.4
C76 C47 C71 120.1(6)
C76 C47 C67 108.8(6)
C71 C47 C67 121.2(6)
C76 C47 La3 57.4(5)
C71 C47 La3 79.7(6)
C67 C47 La3 103.2(6)
C31 C48 C66 118.4(6)
C31 C48 C30 116.4(6)
C66 C48 C30 118.3(6)
C54 C49 C59 116.7(5)
C54 C49 C79 119.6(6)
C59 C49 C79 117.5(6)
C54 C49 La3 113.1(6)
C59 C49 La3 69.3(5)
C79 C49 La3 65.5(6)
C12 C73 C65 115.4(6)
C12 C73 C74 114.8(5)
C65 C73 C74 115.2(5)
C12 C73 La1 80.1(3)
C65 C73 La1 79.2(3)
C74 C73 La1 72.0(3)
C11 C51 C79 121.6(6)
C11 C51 C21 117.3(6)
C79 C51 C21 111.6(6)
C11 C51 La3 60.8(6)
C79 C51 La3 91.4(7)
C21 C51 La3 89.0(7)
C27 C52 C46 121.7(5)
C27 C52 C31 120.3(5)
C46 C52 C31 108.3(5)
C95 C94 C93 118.6(6)
C95 C94 H16 120.7
C93 C94 H16 120.7
C71 C53 C80 124.3(6)
C71 C53 C7 121.3(6)
C80 C53 C7 107.9(5)
C71 C53 La1 104.3(4)
C80 C53 La1 61.9(3)
C7 C53 La1 76.4(3)
C49 C54 C22 120.4(5)
C49 C54 C26 120.5(6)
C22 C54 C26 109.2(6)
C36 C55 C17 124.4(5)
C36 C55 C30 119.1(5)
C17 C55 C30 109.4(5)
C36 C55 La2 88.4(3)
C17 C55 La2 59.1(3)
C30 C55 La2 97.0(3)
C41 C56 C70 121.8(6)
C41 C56 C39 107.8(6)
C70 C56 C39 119.8(6)
C30 C57 C16 119.5(5)
C30 C57 C29 110.7(5)
C16 C57 C29 123.4(5)
C30 C57 La4 94.6(6)
C16 C57 La4 59.3(5)
C29 C57 La4 93.6(5)
C36 C58 C76 122.3(6)
C36 C58 C66 119.8(6)
C76 C58 C66 107.9(5)
C36 C58 La3 85.6(6)
C76 C58 La3 53.9(6)
C66 C58 La3 100.6(6)
C20 C59 C49 118.9(6)
C20 C59 C5 109.5(5)
C49 C59 C5 124.3(6)
C20 C59 La3 55.1(5)
C49 C59 La3 80.4(5)
C5 C59 La3 108.7(6)
C78 C60 C41 118.6(6)
C78 C60 C62 115.9(6)
C41 C60 C62 117.6(6)
C85 C89 C83 110.4(5)
C85 C89 C81 109.8(5)
C83 C89 C81 108.4(4)
C85 C89 H14 109.4
C83 C89 H14 109.4
C81 C89 H14 109.4
C45 C61 C14 119.8(6)
C45 C61 C37 121.2(6)
C14 C61 C37 107.6(5)
C45 C61 La4 79.0(6)
C14 C61 La4 66.1(6)
C37 C61 La4 91.4(6)
C60 C62 C19 119.5(6)
C60 C62 C65 122.1(6)
C19 C62 C65 109.0(6)
C60 C62 La1 85.7(4)
C19 C62 La1 95.2(3)
C65 C62 La1 59.2(3)
C10 C63 C3 126.6(6)
C10 C63 C68 118.6(5)
C3 C63 C68 108.5(5)
C10 C63 La2 105.5(4)
C3 C63 La2 62.6(3)
C68 C63 La2 75.5(3)
C78 C64 C70 122.9(6)
C78 C64 C33 107.5(6)
C70 C64 C33 120.9(6)
C57 C30 C48 123.9(6)
C57 C30 C55 107.0(5)
C48 C30 C55 121.3(6)
C48 C66 C67 121.5(6)
C48 C66 C58 120.7(6)
C67 C66 C58 107.6(6)
C80 C74 C73 120.5(5)
C80 C74 C23 106.1(5)
C73 C74 C23 121.8(5)
C80 C74 La1 81.5(3)
C73 C74 La1 72.6(3)
C23 C74 La1 82.6(3)
C8 C68 C28 125.4(5)
C8 C68 C63 121.3(5)
C28 C68 C63 107.9(5)
C8 C68 La2 106.3(4)
C28 C68 La2 62.8(3)
C63 C68 La2 75.7(3)
C50 C69 C19 108.6(6)
C50 C69 C18 122.4(6)
C19 C69 C18 121.2(6)
C87 C90 C84 109.6(4)
C87 C90 H11 109.7
C84 C90 H11 109.7
C87 C90 H12 109.7
C84 C90 H12 109.7
H11 C90 H12 108.2
C37 C70 C56 118.4(6)
C37 C70 C64 118.2(6)
C56 C70 C64 115.8(6)
C21 C71 C53 119.6(6)
C21 C71 C47 116.1(6)
C53 C71 C47 117.3(6)
C21 C71 La3 66.6(6)
C53 C71 La3 109.3(6)
C47 C71 La3 69.4(5)
C26 C72 C44 121.9(6)
C26 C72 C77 108.6(5)
C44 C72 C77 119.3(6)
C69 C50 C34 120.4(6)
C69 C50 C65 109.2(6)
C34 C50 C65 120.3(5)
C69 C50 La1 98.4(4)
C34 C50 La1 76.3(3)
C65 C50 La1 65.1(3)
C27 C67 C66 119.4(6)
C27 C67 C47 121.6(6)
C66 C67 C47 108.0(6)
C34 C75 C25 121.7(6)
C34 C75 C21 122.3(5)
C25 C75 C21 107.9(5)
C34 C75 La3 109.5(5)
C25 C75 La3 76.9(5)
C21 C75 La3 53.5(5)
C11 C76 C47 121.3(6)
C11 C76 C58 120.4(6)
C47 C76 C58 107.7(6)
C11 C76 La3 57.3(6)
C47 C76 La3 89.5(7)
C58 C76 La3 94.1(7)
C10 C77 C72 121.3(6)
C10 C77 C22 121.2(6)
C72 C77 C22 107.9(6)
C60 C78 C64 119.4(6)
C60 C78 C12 123.4(6)
C64 C78 C12 109.4(5)
C60 C78 La1 86.1(4)
C64 C78 La1 97.3(4)
C12 C78 La1 60.1(3)
C51 C79 C49 121.4(6)
C51 C79 C25 108.1(6)
C49 C79 C25 118.9(6)
C51 C79 La3 54.9(6)
C49 C79 La3 83.8(6)
C25 C79 La3 99.0(6)
C11 La3 C51 40.5(5)
C11 La3 C20 40.3(5)
C51 La3 C20 68.2(7)
C11 La3 C76 39.9(5)
C51 La3 C76 68.4(7)
C20 La3 C76 67.3(6)
C11 La3 C21 65.0(7)
C51 La3 C21 35.1(4)
C20 La3 C21 101.3(8)
C76 La3 C21 70.4(7)
C11 La3 C79 65.1(7)
C51 La3 C79 33.6(4)
C20 La3 C79 71.4(6)
C76 La3 C79 100.6(8)
C21 La3 C79 55.6(5)
C11 La3 C47 64.8(7)
C51 La3 C47 73.0(7)
C20 La3 C47 99.5(8)
C76 La3 C47 33.0(4)
C21 La3 C47 54.4(5)
C79 La3 C47 105.2(8)
C11 La3 C59 64.6(6)
C51 La3 C59 72.2(6)
C20 La3 C59 32.5(4)
C76 La3 C59 98.9(8)
C21 La3 C59 106.3(8)
C79 La3 C59 55.9(5)
C47 La3 C59 129.1(8)
C11 La3 C58 62.4(6)
C51 La3 C58 98.7(8)
C20 La3 C58 68.8(6)
C76 La3 C58 32.0(4)
C21 La3 C58 100.9(8)
C79 La3 C58 127.5(8)
C47 La3 C58 51.5(4)
C59 La3 C58 99.5(7)
C11 La3 C71 74.6(8)
C51 La3 C71 60.1(6)
C20 La3 C71 114.8(9)
C76 La3 C71 58.8(6)
C21 La3 C71 29.1(3)
C79 La3 C71 84.7(7)
C47 La3 C71 30.9(3)
C59 La3 C71 131.8(8)
C58 La3 C71 82.3(6)
C11 La3 C35 62.1(6)
C51 La3 C35 97.9(8)
C20 La3 C35 31.1(4)
C76 La3 C35 68.9(6)
C21 La3 C35 127.2(8)
C79 La3 C35 101.3(7)
C47 La3 C35 100.2(7)
C59 La3 C35 50.4(4)
C58 La3 C35 52.7(4)
C71 La3 C35 127.5(8)
C11 La3 C49 73.7(7)
C51 La3 C49 59.0(5)
C20 La3 C49 57.7(5)
C76 La3 C49 113.6(8)
C21 La3 C49 86.2(6)
C79 La3 C49 30.6(3)
C47 La3 C49 131.5(9)
C59 La3 C49 30.3(3)
C58 La3 C49 126.3(8)
C71 La3 C49 115.3(8)
C35 La3 C49 80.6(6)
C16 La4 C14 34.0(4)
C16 La4 C61 59.9(5)
C14 La4 C61 33.7(3)
C16 La4 C40 32.9(3)
C14 La4 C40 58.0(5)
C61 La4 C40 66.4(5)
C16 La4 C45 68.9(6)
C14 La4 C45 58.1(5)
C61 La4 C45 31.2(3)
C40 La4 C45 55.8(4)
C16 La4 C32 57.9(5)
C14 La4 C32 66.9(5)
C61 La4 C32 54.9(4)
C40 La4 C32 31.3(3)
C45 La4 C32 30.4(3)
C16 La4 C38 57.2(5)
C14 La4 C38 31.8(3)
C61 La4 C38 52.4(4)
C40 La4 C38 87.6(7)
C45 La4 C38 83.1(6)
C32 La4 C38 98.3(7)
C16 La4 C57 31.8(3)
C14 La4 C57 55.9(5)
C61 La4 C57 88.2(7)
C40 La4 C57 54.7(4)
C45 La4 C57 100.7(7)
C32 La4 C57 85.2(6)
C38 La4 C57 61.3(5)
C16 La4 C37 83.2(6)
C14 La4 C37 50.1(4)
C61 La4 C37 29.1(3)
C40 La4 C37 95.4(7)
C45 La4 C37 51.9(4)
C32 La4 C37 81.0(6)
C38 La4 C37 48.2(4)
C57 La4 C37 104.1(7)
C16 La4 C31 52.9(4)
C14 La4 C31 84.2(6)
C61 La4 C31 93.9(6)
C40 La4 C31 28.1(3)
C45 La4 C31 76.8(5)
C32 La4 C31 46.7(4)
C38 La4 C31 110.0(7)
C57 La4 C31 58.2(4)
C37 La4 C31 122.9(7)
C16 La4 C9 81.2(6)
C14 La4 C9 48.7(4)
C61 La4 C9 47.9(4)
C40 La4 C9 105.9(7)
C45 La4 C9 76.9(5)
C32 La4 C9 102.7(7)
C38 La4 C9 28.3(3)
C57 La4 C9 89.5(6)
C37 La4 C9 27.4(2)
C31 La4 C9 132.8(7)
C16 La4 La3 126.3(8)
C14 La4 La3 153.9(9)
C61 La4 La3 172.4(9)
C40 La4 La3 116.0(8)
C45 La4 La3 143.3(8)
C32 La4 La3 123.0(8)
C38 La4 La3 133.6(8)
C57 La4 La3 99.0(7)
C37 La4 La3 148.1(8)
C31 La4 La3 87.9(6)
C9 La4 La3 134.0(7)

loop_
_geom_bond_atom_site_label_1
_geom_bond_atom_site_label_2
_geom_bond_distance
La2 C17 2.566(5)
La2 C13 2.571(5)
La2 C2 2.595(6)
La2 C3 2.617(5)
La2 C28 2.621(6)
La2 C1 2.628(5)
La2 C29 2.736(5)
La2 C5 2.747(5)
La2 C24 2.762(6)
La2 C4 2.774(5)
La2 C68 2.945(6)
La2 C63 2.947(6)
La1 C74 2.421(6)
La1 C73 2.430(6)
La1 C65 2.589(6)
La1 C12 2.607(6)
La1 C80 2.641(6)
La1 C23 2.670(6)
La1 C50 2.835(6)
La1 C34 2.858(6)
La1 C15 2.873(5)
La1 C6 2.903(5)
La1 C53 2.992(6)
La1 C7 3.004(6)
Cl1 C91 1.724(6)
Cl2 C92 1.738(6)
C4 C22 1.453(8)
C4 C5 1.467(8)
C4 C3 1.481(8)
C6 C46 1.416(8)
C6 C15 1.427(8)
C6 C23 1.446(9)
C13 C35 1.449(8)
C13 C1 1.455(8)
C13 C5 1.495(8)
C80 C53 1.440(9)
C80 C34 1.460(9)
C80 C74 1.472(8)
C8 C68 1.400(8)
C8 C9 1.401(9)
C8 C39 1.436(9)
C81 C1 1.499(8)
C81 C2 1.516(7)
C81 C84 1.541(8)
C81 C89 1.555(7)
C82 C87 1.539(8)
C82 C88 1.542(8)
C82 H1 0.9700
C82 H2 0.9700
C9 C37 1.437(9)
C9 C38 1.458(8)
C9 La4 3.08(2)
C10 C77 1.406(9)
C10 C43 1.419(8)
C10 C63 1.420(8)
C2 C28 1.461(8)
C2 C3 1.465(8)
C11 C51 1.397(9)
C11 C76 1.429(9)
C11 C20 1.430(9)
C11 La3 1.88(2)
C1 C17 1.470(8)
C12 C78 1.448(9)
C12 C73 1.450(9)
C12 C15 1.476(8)
C7 C23 1.423(8)
C7 C27 1.441(8)
C7 C53 1.452(9)
C83 C87 1.535(8)
C83 C89 1.548(7)
C83 H5 0.9700
C83 H6 0.9700
C14 C16 1.393(9)
C14 C38 1.450(8)
C14 C61 1.450(8)
C14 La4 2.39(2)
C15 C33 1.424(9)
C16 C40 1.421(8)
C16 C57 1.454(8)
C16 La4 2.37(2)
C91 C96 1.382(8)
C91 C92 1.425(8)
C3 C63 1.433(8)
C17 C55 1.431(8)
C17 C29 1.493(8)
C18 C25 1.407(10)
C18 C26 1.431(9)
C18 C69 1.450(9)
C92 C93 1.381(9)
C96 C95 1.361(9)
C96 H18 0.9300
C19 C44 1.422(9)
C19 C62 1.440(9)
C19 C69 1.444(10)
C20 C59 1.435(9)
C20 C35 1.448(9)
C20 La3 2.19(2)
C84 C86 1.538(8)
C84 C90 1.552(7)
C84 H13 0.9800
C85 C89 1.527(8)
C85 C88 1.541(8)
C85 H7 0.9700
C85 H8 0.9700
C21 C71 1.348(9)
C21 C51 1.461(9)
C21 C75 1.535(10)
C21 La3 2.54(2)
C22 C54 1.434(9)
C22 C77 1.458(8)
C23 C74 1.480(9)
C24 C38 1.444(8)
C24 C29 1.465(8)
C24 C28 1.479(8)
C25 C79 1.449(9)
C25 C75 1.454(9)
C26 C72 1.426(10)
C26 C54 1.448(8)
C27 C52 1.407(9)
C27 C67 1.423(9)
C28 C68 1.456(8)
C86 C88 1.540(8)
C86 H9 0.9700
C86 H10 0.9700
C5 C59 1.449(9)
C93 C94 1.434(9)
C93 H15 0.9300
C29 C57 1.457(8)
C65 C73 1.454(8)
C65 C62 1.463(9)
C65 C50 1.479(9)
C31 C48 1.414(9)
C31 C40 1.449(9)
C31 C52 1.456(9)
C31 La4 3.06(2)
C32 C45 1.427(9)
C32 C46 1.443(9)
C32 C40 1.444(8)
C32 La4 2.74(2)
C33 C45 1.439(8)
C33 C64 1.457(9)
C34 C75 1.412(8)
C34 C50 1.432(9)
C87 C90 1.539(7)
C87 H3 0.9800
C35 C36 1.438(9)
C35 La3 2.78(2)
C88 H4 0.9800
C36 C55 1.409(9)
C36 C58 1.415(9)
C36 La3 2.98(2)
C37 C70 1.425(9)
C37 C61 1.453(9)
C37 La4 2.99(2)
C38 La4 2.75(2)
C39 C43 1.428(9)
C39 C56 1.445(9)
C40 La4 2.59(2)
C41 C56 1.419(10)
C41 C60 1.426(9)
C41 C42 1.426(9)
C42 C44 1.422(10)
C42 C43 1.447(9)
C44 C72 1.439(9)
C45 C61 1.421(9)
C45 La4 2.70(2)
C46 C52 1.439(8)
C95 C94 1.382(10)
C95 H17 0.9300
C47 C76 1.432(9)
C47 C71 1.439(9)
C47 C67 1.443(9)
C47 La3 2.63(2)
C48 C66 1.419(9)
C48 C30 1.425(9)
C49 C54 1.417(9)
C49 C59 1.438(8)
C49 C79 1.441(9)
C49 La3 2.81(2)
C73 C74 1.476(9)
C51 C79 1.427(9)
C51 La3 2.11(2)
C94 H16 0.9300
C53 C71 1.435(9)
C55 C30 1.461(8)
C56 C70 1.431(9)
C57 C30 1.408(9)
C57 La4 2.75(2)
C58 C76 1.449(10)
C58 C66 1.458(9)
C58 La3 2.73(2)
C59 La3 2.67(2)
C60 C78 1.422(9)
C60 C62 1.434(10)
C89 H14 0.9800
C61 La4 2.58(2)
C63 C68 1.461(8)
C64 C78 1.433(9)
C64 C70 1.437(9)
C66 C67 1.439(9)
C69 C50 1.416(9)
C90 H11 0.9700
C90 H12 0.9700
C71 La3 2.76(2)
C72 C77 1.446(9)
C75 La3 3.14(2)
C76 La3 2.21(2)
C79 La3 2.58(2)

loop_
_geom_torsion_atom_site_label_1
_geom_torsion_atom_site_label_2
_geom_torsion_atom_site_label_3
_geom_torsion_atom_site_label_4
_geom_torsion
C17 La2 C4 C22 -169.2(4)
C13 La2 C4 C22 -137.7(4)
C2 La2 C4 C22 139.8(4)
C3 La2 C4 C22 112.5(5)
C28 La2 C4 C22 119.7(4)
C1 La2 C4 C22 -169.1(4)
C29 La2 C4 C22 161.5(4)
C5 La2 C4 C22 -113.2(5)
C24 La2 C4 C22 127.3(4)
C68 La2 C4 C22 90.5(4)
C63 La2 C4 C22 79.3(4)
C17 La2 C4 C5 -56.0(4)
C13 La2 C4 C5 -24.5(3)
C2 La2 C4 C5 -107.0(4)
C3 La2 C4 C5 -134.3(5)
C28 La2 C4 C5 -127.1(3)
C1 La2 C4 C5 -55.9(3)
C29 La2 C4 C5 -85.3(4)
C24 La2 C4 C5 -119.4(3)
C68 La2 C4 C5 -156.3(3)
C63 La2 C4 C5 -167.5(4)
C17 La2 C4 C3 78.3(3)
C13 La2 C4 C3 109.8(4)
C2 La2 C4 C3 27.3(3)
C28 La2 C4 C3 7.2(3)
C1 La2 C4 C3 78.4(3)
C29 La2 C4 C3 49.0(4)
C5 La2 C4 C3 134.3(5)
C24 La2 C4 C3 14.8(4)
C68 La2 C4 C3 -22.0(3)
C63 La2 C4 C3 -33.2(3)
C74 La1 C6 C46 -145.1(5)
C73 La1 C6 C46 176.7(5)
C65 La1 C6 C46 174.6(4)
C12 La1 C6 C46 141.8(5)
C80 La1 C6 C46 -122.0(4)
C23 La1 C6 C46 -114.2(5)
C50 La1 C6 C46 -159.6(4)
C34 La1 C6 C46 -128.7(4)
C15 La1 C6 C46 114.9(6)
C53 La1 C6 C46 -93.4(4)
C7 La1 C6 C46 -81.7(4)
C74 La1 C6 C15 99.9(4)
C73 La1 C6 C15 61.8(4)
C65 La1 C6 C15 59.7(4)
C12 La1 C6 C15 26.9(3)
C80 La1 C6 C15 123.0(4)
C23 La1 C6 C15 130.8(5)
C50 La1 C6 C15 85.5(4)
C34 La1 C6 C15 116.4(4)
C53 La1 C6 C15 151.6(4)
C7 La1 C6 C15 163.4(4)
C74 La1 C6 C23 -30.9(3)
C73 La1 C6 C23 -69.1(4)
C65 La1 C6 C23 -71.1(4)
C12 La1 C6 C23 -103.9(4)
C80 La1 C6 C23 -7.8(3)
C50 La1 C6 C23 -45.4(4)
C34 La1 C6 C23 -14.5(4)
C15 La1 C6 C23 -130.8(5)
C53 La1 C6 C23 20.8(3)
C7 La1 C6 C23 32.6(3)
C17 La2 C13 C35 -87.2(4)
C2 La2 C13 C35 -165.3(4)
C3 La2 C13 C35 160.5(4)
C28 La2 C13 C35 -151.5(3)
C1 La2 C13 C35 -119.6(5)
C29 La2 C13 C35 -95.1(4)
C5 La2 C13 C35 106.0(5)
C24 La2 C13 C35 -120.2(3)
C4 La2 C13 C35 129.3(4)
C68 La2 C13 C35 -175.6(3)
C63 La2 C13 C35 158.1(3)
C17 La2 C13 C1 32.4(3)
C2 La2 C13 C1 -45.7(3)
C3 La2 C13 C1 -80.0(3)
C28 La2 C13 C1 -31.9(3)
C29 La2 C13 C1 24.5(3)
C5 La2 C13 C1 -134.4(5)
C24 La2 C13 C1 -0.6(4)
C4 La2 C13 C1 -111.1(4)
C68 La2 C13 C1 -56.1(4)
C63 La2 C13 C1 -82.3(3)
C17 La2 C13 C5 166.8(4)
C2 La2 C13 C5 88.7(3)
C3 La2 C13 C5 54.4(3)
C28 La2 C13 C5 102.5(3)
C1 La2 C13 C5 134.4(5)
C29 La2 C13 C5 158.9(3)
C24 La2 C13 C5 133.8(3)
C4 La2 C13 C5 23.3(3)
C68 La2 C13 C5 78.3(4)
C63 La2 C13 C5 52.1(4)
C74 La1 C80 C53 110.9(5)
C73 La1 C80 C53 143.7(4)
C65 La1 C80 C53 -179.1(4)
C12 La1 C80 C53 128.4(4)
C23 La1 C80 C53 69.7(4)
C50 La1 C80 C53 -145.7(4)
C34 La1 C80 C53 -117.7(5)
C15 La1 C80 C53 98.5(4)
C6 La1 C80 C53 74.6(4)
C7 La1 C80 C53 33.3(3)
C74 La1 C80 C34 -131.3(5)
C73 La1 C80 C34 -98.6(4)
C65 La1 C80 C34 -61.4(4)
C12 La1 C80 C34 -113.9(4)
C23 La1 C80 C34 -172.5(4)
C50 La1 C80 C34 -28.0(3)
C15 La1 C80 C34 -143.8(3)
C6 La1 C80 C34 -167.7(4)
C53 La1 C80 C34 117.7(5)
C7 La1 C80 C34 151.0(4)
C73 La1 C80 C74 32.7(3)
C65 La1 C80 C74 69.9(4)
C12 La1 C80 C74 17.5(4)
C23 La1 C80 C74 -41.2(3)
C50 La1 C80 C74 103.4(4)
C34 La1 C80 C74 131.3(5)
C15 La1 C80 C74 -12.4(4)
C6 La1 C80 C74 -36.4(3)
C53 La1 C80 C74 -110.9(5)
C7 La1 C80 C74 -77.6(4)
C68 C8 C9 C37 148.2(6)
C39 C8 C9 C37 -4.1(9)
C68 C8 C9 C38 4.8(9)
C39 C8 C9 C38 -147.5(6)
C68 C8 C9 La4 70.8(7)
C39 C8 C9 La4 -81.4(7)
C1 C81 C2 C28 -85.7(6)
C84 C81 C2 C28 31.8(8)
C89 C81 C2 C28 156.2(5)
C1 C81 C2 C3 84.8(6)
C84 C81 C2 C3 -157.7(5)
C89 C81 C2 C3 -33.4(8)
C1 C81 C2 La2 -0.3(4)
C84 C81 C2 La2 117.2(4)
C89 C81 C2 La2 -118.5(4)
C17 La2 C2 C28 92.4(3)
C13 La2 C2 C28 154.0(4)
C3 La2 C2 C28 -113.8(4)
C1 La2 C2 C28 123.3(4)
C29 La2 C2 C28 57.9(3)
C5 La2 C2 C28 -171.5(3)
C24 La2 C2 C28 26.5(3)
C4 La2 C2 C28 -140.4(4)
C68 La2 C2 C28 -38.2(3)
C63 La2 C2 C28 -76.3(3)
C17 La2 C2 C3 -153.7(4)
C13 La2 C2 C3 -92.2(3)
C28 La2 C2 C3 113.8(4)
C1 La2 C2 C3 -122.8(4)
C29 La2 C2 C3 171.7(3)
C5 La2 C2 C3 -57.7(3)
C24 La2 C2 C3 140.3(4)
C4 La2 C2 C3 -26.6(3)
C68 La2 C2 C3 75.7(3)
C63 La2 C2 C3 37.5(3)
C17 La2 C2 C81 -30.7(3)
C13 La2 C2 C81 30.9(3)
C3 La2 C2 C81 123.1(5)
C28 La2 C2 C81 -123.1(5)
C1 La2 C2 C81 0.2(3)
C29 La2 C2 C81 -65.2(4)
C5 La2 C2 C81 65.4(4)
C24 La2 C2 C81 -96.6(4)
C4 La2 C2 C81 96.5(4)
C68 La2 C2 C81 -161.3(5)
C63 La2 C2 C81 160.6(5)
C35 C13 C1 C17 25.4(7)
C5 C13 C1 C17 -123.7(6)
La2 C13 C1 C17 -58.9(4)
C35 C13 C1 C81 -174.1(5)
C5 C13 C1 C81 36.9(8)
La2 C13 C1 C81 101.7(4)
C35 C13 C1 La2 84.2(4)
C5 C13 C1 La2 -64.8(5)
C2 C81 C1 C13 -79.4(5)
C84 C81 C1 C13 163.1(5)
C89 C81 C1 C13 36.3(7)
C2 C81 C1 C17 79.6(5)
C84 C81 C1 C17 -37.9(7)
C89 C81 C1 C17 -164.6(5)
C2 C81 C1 La2 0.3(4)
C84 C81 C1 La2 -117.2(4)
C89 C81 C1 La2 116.1(4)
C17 La2 C1 C13 -124.2(5)
C2 La2 C1 C13 117.8(4)
C3 La2 C1 C13 89.1(3)
C28 La2 C1 C13 146.3(4)
C29 La2 C1 C13 -151.2(4)
C5 La2 C1 C13 26.5(3)
C24 La2 C1 C13 179.4(4)
C4 La2 C1 C13 56.0(3)
C68 La2 C1 C13 131.9(3)
C63 La2 C1 C13 103.0(3)
C13 La2 C1 C17 124.2(5)
C2 La2 C1 C17 -118.0(4)
C3 La2 C1 C17 -146.7(4)
C28 La2 C1 C17 -89.6(3)
C29 La2 C1 C17 -27.0(3)
C5 La2 C1 C17 150.6(4)
C24 La2 C1 C17 -56.5(3)
C4 La2 C1 C17 -179.8(4)
C68 La2 C1 C17 -103.9(3)
C63 La2 C1 C17 -132.8(3)
C17 La2 C1 C81 117.7(5)
C13 La2 C1 C81 -118.1(5)
C2 La2 C1 C81 -0.3(3)
C3 La2 C1 C81 -29.0(3)
C28 La2 C1 C81 28.2(3)
C29 La2 C1 C81 90.7(4)
C5 La2 C1 C81 -91.6(4)
C24 La2 C1 C81 61.3(4)
C4 La2 C1 C81 -62.1(4)
C68 La2 C1 C81 13.8(4)
C63 La2 C1 C81 -15.1(4)
C74 La1 C12 C78 160.0(4)
C73 La1 C12 C78 124.1(5)
C65 La1 C12 C78 88.4(4)
C80 La1 C12 C78 148.8(4)
C23 La1 C12 C78 -163.0(4)
C50 La1 C12 C78 95.5(4)
C34 La1 C12 C78 120.5(4)
C15 La1 C12 C78 -106.1(5)
C6 La1 C12 C78 -131.2(4)
C53 La1 C12 C78 172.1(3)
C7 La1 C12 C78 -162.9(4)
C74 La1 C12 C73 35.9(3)
C65 La1 C12 C73 -35.6(3)
C80 La1 C12 C73 24.7(4)
C23 La1 C12 C73 72.9(4)
C50 La1 C12 C73 -28.6(4)
C34 La1 C12 C73 -3.6(4)
C15 La1 C12 C73 129.8(5)
C6 La1 C12 C73 104.8(4)
C53 La1 C12 C73 48.0(4)
C7 La1 C12 C73 73.0(4)
C74 La1 C12 C15 -94.0(4)
C73 La1 C12 C15 -129.8(5)
C65 La1 C12 C15 -165.5(4)
C80 La1 C12 C15 -105.1(4)
C23 La1 C12 C15 -56.9(3)
C50 La1 C12 C15 -158.4(4)
C34 La1 C12 C15 -133.4(4)
C6 La1 C12 C15 -25.1(3)
C53 La1 C12 C15 -81.8(4)
C7 La1 C12 C15 -56.8(4)
C74 La1 C7 C23 42.0(4)
C73 La1 C7 C23 31.6(4)
C65 La1 C7 C23 55.7(4)
C12 La1 C7 C23 -0.2(4)
C80 La1 C7 C23 86.6(4)
C50 La1 C7 C23 87.4(4)
C34 La1 C7 C23 101.3(4)
C15 La1 C7 C23 -26.2(4)
C6 La1 C7 C23 -34.3(4)
C53 La1 C7 C23 120.8(5)
C74 La1 C7 C27 162.4(5)
C73 La1 C7 C27 152.0(4)
C65 La1 C7 C27 176.1(4)
C12 La1 C7 C27 120.2(4)
C80 La1 C7 C27 -153.0(5)
C23 La1 C7 C27 120.4(6)
C50 La1 C7 C27 -152.2(4)
C34 La1 C7 C27 -138.3(4)
C15 La1 C7 C27 94.2(4)
C6 La1 C7 C27 86.1(4)
C53 La1 C7 C27 -118.8(5)
C74 La1 C7 C53 -78.8(4)
C73 La1 C7 C53 -89.2(4)
C65 La1 C7 C53 -65.1(4)
C12 La1 C7 C53 -121.0(3)
C80 La1 C7 C53 -34.2(3)
C23 La1 C7 C53 -120.8(5)
C50 La1 C7 C53 -33.3(4)
C34 La1 C7 C53 -19.5(3)
C15 La1 C7 C53 -147.0(4)
C6 La1 C7 C53 -155.1(4)
C46 C6 C15 C33 -4.0(8)
C23 C6 C15 C33 144.1(5)
La1 C6 C15 C33 92.6(5)
C46 C6 C15 C12 -145.7(5)
C23 C6 C15 C12 2.4(8)
La1 C6 C15 C12 -49.2(5)
C46 C6 C15 La1 -96.5(4)
C23 C6 C15 La1 51.6(4)
C78 C12 C15 C33 -1.5(6)
C73 C12 C15 C33 -148.6(5)
La1 C12 C15 C33 -91.1(4)
C78 C12 C15 C6 144.4(5)
C73 C12 C15 C6 -2.8(8)
La1 C12 C15 C6 54.7(5)
C78 C12 C15 La1 89.7(4)
C73 C12 C15 La1 -57.5(5)
C74 La1 C15 C33 176.0(4)
C73 La1 C15 C33 136.4(4)
C65 La1 C15 C33 118.5(4)
C12 La1 C15 C33 106.4(5)
C80 La1 C15 C33 -176.5(4)
C23 La1 C15 C33 -147.7(4)
C50 La1 C15 C33 130.4(4)
C34 La1 C15 C33 162.9(3)
C6 La1 C15 C33 -119.5(5)
C53 La1 C15 C33 -147.5(4)
C7 La1 C15 C33 -132.4(4)
C74 La1 C15 C6 -64.5(4)
C73 La1 C15 C6 -104.1(4)
C65 La1 C15 C6 -122.0(4)
C12 La1 C15 C6 -134.0(5)
C80 La1 C15 C6 -57.0(4)
C23 La1 C15 C6 -28.2(3)
C50 La1 C15 C6 -110.1(4)
C34 La1 C15 C6 -77.6(4)
C53 La1 C15 C6 -28.0(4)
C7 La1 C15 C6 -12.9(3)
C74 La1 C15 C12 69.6(4)
C73 La1 C15 C12 30.0(3)
C65 La1 C15 C12 12.1(4)
C80 La1 C15 C12 77.1(4)
C23 La1 C15 C12 105.9(4)
C50 La1 C15 C12 24.0(4)
C34 La1 C15 C12 56.5(4)
C6 La1 C15 C12 134.0(5)
C53 La1 C15 C12 106.1(4)
C7 La1 C15 C12 121.2(4)
C38 C14 C16 C40 147.4(6)
C61 C14 C16 C40 4.9(8)
La4 C14 C16 C40 71.1(7)
C38 C14 C16 C57 -3.8(8)
C61 C14 C16 C57 -146.2(6)
La4 C14 C16 C57 -80.0(7)
C38 C14 C16 La4 76.2(7)
C61 C14 C16 La4 -66.3(7)
C28 C2 C3 C63 -14.8(6)
C81 C2 C3 C63 173.3(5)
La2 C2 C3 C63 -82.7(4)
C28 C2 C3 C4 130.8(6)
C81 C2 C3 C4 -41.1(8)
La2 C2 C3 C4 62.9(5)
C28 C2 C3 La2 67.9(4)
C81 C2 C3 La2 -104.0(5)
C22 C4 C3 C63 -11.7(7)
C5 C4 C3 C63 136.2(5)
La2 C4 C3 C63 82.9(4)
C22 C4 C3 C2 -154.3(5)
C5 C4 C3 C2 -6.4(8)
La2 C4 C3 C2 -59.7(5)
C22 C4 C3 La2 -94.5(4)
C5 C4 C3 La2 53.4(5)
C17 La2 C3 C63 133.1(4)
C13 La2 C3 C63 -175.2(4)
C2 La2 C3 C63 108.5(5)
C28 La2 C3 C63 70.8(4)
C1 La2 C3 C63 150.6(4)
C29 La2 C3 C63 100.4(4)
C5 La2 C3 C63 -143.9(4)
C24 La2 C3 C63 75.3(4)
C4 La2 C3 C63 -118.1(5)
C68 La2 C3 C63 33.1(3)
C17 La2 C3 C2 24.7(3)
C13 La2 C3 C2 76.3(3)
C28 La2 C3 C2 -37.6(3)
C1 La2 C3 C2 42.2(3)
C29 La2 C3 C2 -8.1(3)
C5 La2 C3 C2 107.6(3)
C24 La2 C3 C2 -33.2(3)
C4 La2 C3 C2 133.5(5)
C68 La2 C3 C2 -75.4(3)
C63 La2 C3 C2 -108.5(5)
C17 La2 C3 C4 -108.8(3)
C13 La2 C3 C4 -57.2(3)
C2 La2 C3 C4 -133.5(5)
C28 La2 C3 C4 -171.1(4)
C1 La2 C3 C4 -91.3(3)
C29 La2 C3 C4 -141.6(3)
C5 La2 C3 C4 -25.9(3)
C24 La2 C3 C4 -166.6(3)
C68 La2 C3 C4 151.2(4)
C63 La2 C3 C4 118.1(5)
C13 C1 C17 C55 -25.5(7)
C81 C1 C17 C55 173.9(5)
La2 C1 C17 C55 -84.5(4)
C13 C1 C17 C29 124.2(6)
C81 C1 C17 C29 -36.4(8)
La2 C1 C17 C29 65.1(5)
C13 C1 C17 La2 59.1(4)
C81 C1 C17 La2 -101.5(4)
C13 La2 C17 C55 87.9(4)
C2 La2 C17 C55 165.4(4)
C3 La2 C17 C55 151.4(3)
C28 La2 C17 C55 -160.6(4)
C1 La2 C17 C55 119.9(5)
C29 La2 C17 C55 -106.9(5)
C5 La2 C17 C55 94.9(4)
C24 La2 C17 C55 -129.5(4)
C4 La2 C17 C55 120.0(3)
C68 La2 C17 C55 -158.3(3)
C63 La2 C17 C55 174.9(3)
C13 La2 C17 C1 -32.0(3)
C2 La2 C17 C1 45.5(3)
C3 La2 C17 C1 31.5(3)
C28 La2 C17 C1 79.6(3)
C29 La2 C17 C1 133.3(5)
C5 La2 C17 C1 -25.0(3)
C24 La2 C17 C1 110.7(4)
C4 La2 C17 C1 0.2(4)
C68 La2 C17 C1 81.8(3)
C63 La2 C17 C1 55.1(4)
C13 La2 C17 C29 -165.3(4)
C2 La2 C17 C29 -87.8(3)
C3 La2 C17 C29 -101.7(3)
C28 La2 C17 C29 -53.7(3)
C1 La2 C17 C29 -133.3(5)
C5 La2 C17 C29 -158.2(3)
C24 La2 C17 C29 -22.6(3)
C4 La2 C17 C29 -133.1(3)
C68 La2 C17 C29 -51.4(3)
C63 La2 C17 C29 -78.2(3)
C96 C91 C92 C93 -1.5(8)
Cl1 C91 C92 C93 178.7(5)
C96 C91 C92 Cl2 177.8(4)
Cl1 C91 C92 Cl2 -2.1(7)
C92 C91 C96 C95 0.1(9)
Cl1 C91 C96 C95 -180.0(5)
C51 C11 C20 C59 -3.2(9)
C76 C11 C20 C59 147.1(6)
La3 C11 C20 C59 69.6(8)
C51 C11 C20 C35 -150.2(6)
C76 C11 C20 C35 0.1(9)
La3 C11 C20 C35 -77.5(8)
C51 C11 C20 La3 -72.8(8)
C76 C11 C20 La3 77.5(8)
C1 C81 C84 C86 170.9(4)
C2 C81 C84 C86 67.3(6)
C89 C81 C84 C86 -59.0(5)
C1 C81 C84 C90 -69.3(6)
C2 C81 C84 C90 -172.9(4)
C89 C81 C84 C90 60.8(6)
C5 C4 C22 C54 2.1(8)
C3 C4 C22 C54 151.8(5)
La2 C4 C22 C54 79.9(5)
C5 C4 C22 C77 -145.9(5)
C3 C4 C22 C77 3.8(8)
La2 C4 C22 C77 -68.1(6)
C27 C7 C23 C6 -6.3(9)
C53 C7 C23 C6 144.3(5)
La1 C7 C23 C6 82.6(5)
C27 C7 C23 C74 -151.1(6)
C53 C7 C23 C74 -0.5(7)
La1 C7 C23 C74 -62.2(4)
C27 C7 C23 La1 -88.9(5)
C53 C7 C23 La1 61.6(4)
C46 C6 C23 C7 7.0(8)
C15 C6 C23 C7 -141.1(6)
La1 C6 C23 C7 -85.5(5)
C46 C6 C23 C74 147.3(5)
C15 C6 C23 C74 -0.8(8)
La1 C6 C23 C74 54.8(4)
C46 C6 C23 La1 92.5(5)
C15 C6 C23 La1 -55.6(5)
C74 La1 C23 C7 -111.1(5)
C73 La1 C23 C7 -143.3(5)
C65 La1 C23 C7 -128.1(4)
C12 La1 C23 C7 179.7(4)
C80 La1 C23 C7 -69.8(4)
C50 La1 C23 C7 -97.9(4)
C34 La1 C23 C7 -73.6(4)
C15 La1 C23 C7 147.1(5)
C6 La1 C23 C7 120.0(5)
C53 La1 C23 C7 -32.7(4)
C74 La1 C23 C6 129.0(5)
C73 La1 C23 C6 96.7(4)
C65 La1 C23 C6 111.9(3)
C12 La1 C23 C6 59.8(3)
C80 La1 C23 C6 170.3(4)
C50 La1 C23 C6 142.1(3)
C34 La1 C23 C6 166.5(4)
C15 La1 C23 C6 27.1(3)
C53 La1 C23 C6 -152.6(4)
C7 La1 C23 C6 -120.0(5)
C73 La1 C23 C74 -32.2(3)
C65 La1 C23 C74 -17.0(4)
C12 La1 C23 C74 -69.2(3)
C80 La1 C23 C74 41.3(3)
C50 La1 C23 C74 13.2(4)
C34 La1 C23 C74 37.5(3)
C15 La1 C23 C74 -101.8(4)
C6 La1 C23 C74 -129.0(5)
C53 La1 C23 C74 78.4(4)
C7 La1 C23 C74 111.1(5)
C17 La2 C24 C38 137.7(4)
C13 La2 C24 C38 169.8(4)
C2 La2 C24 C38 -139.6(4)
C3 La2 C24 C38 -119.4(4)
C28 La2 C24 C38 -112.5(5)
C1 La2 C24 C38 169.5(4)
C29 La2 C24 C38 114.0(5)
C5 La2 C24 C38 -161.1(3)
C4 La2 C24 C38 -127.2(4)
C68 La2 C24 C38 -78.9(4)
C63 La2 C24 C38 -90.7(4)
C17 La2 C24 C29 23.7(3)
C13 La2 C24 C29 55.9(3)
C2 La2 C24 C29 106.4(3)
C3 La2 C24 C29 126.6(3)
C28 La2 C24 C29 133.5(5)
C1 La2 C24 C29 55.5(3)
C5 La2 C24 C29 84.9(3)
C4 La2 C24 C29 118.9(3)
C68 La2 C24 C29 167.1(4)
C63 La2 C24 C29 155.3(3)
C17 La2 C24 C28 -109.8(3)
C13 La2 C24 C28 -77.6(3)
C2 La2 C24 C28 -27.1(3)
C3 La2 C24 C28 -6.9(3)
C1 La2 C24 C28 -78.0(3)
C29 La2 C24 C28 -133.5(5)
C5 La2 C24 C28 -48.6(4)
C4 La2 C24 C28 -14.6(4)
C68 La2 C24 C28 33.6(3)
C63 La2 C24 C28 21.8(3)
C26 C18 C25 C79 -2.7(9)
C69 C18 C25 C79 145.8(6)
C26 C18 C25 C75 -146.2(6)
C69 C18 C25 C75 2.3(9)
C25 C18 C26 C72 144.8(6)
C69 C18 C26 C72 -3.7(8)
C25 C18 C26 C54 4.8(8)
C69 C18 C26 C54 -143.8(6)
C23 C7 C27 C52 1.0(8)
C53 C7 C27 C52 -146.3(6)
La1 C7 C27 C52 -65.2(5)
C23 C7 C27 C67 152.1(6)
C53 C7 C27 C67 4.8(8)
La1 C7 C27 C67 85.9(5)
C3 C2 C28 C68 14.3(6)
C81 C2 C28 C68 -173.8(5)
La2 C2 C28 C68 82.1(4)
C3 C2 C28 C24 -129.8(6)
C81 C2 C28 C24 42.1(9)
La2 C2 C28 C24 -62.1(5)
C3 C2 C28 La2 -67.8(4)
C81 C2 C28 La2 104.1(5)
C38 C24 C28 C68 13.7(8)
C29 C24 C28 C68 -135.9(6)
La2 C24 C28 C68 -81.8(5)
C38 C24 C28 C2 154.7(6)
C29 C24 C28 C2 5.0(9)
La2 C24 C28 C2 59.2(5)
C38 C24 C28 La2 95.5(5)
C29 C24 C28 La2 -54.2(5)
C17 La2 C28 C68 175.5(4)
C13 La2 C28 C68 -132.5(3)
C2 La2 C28 C68 -108.2(5)
C3 La2 C28 C68 -70.4(3)
C1 La2 C28 C68 -150.0(4)
C29 La2 C28 C68 144.5(4)
C5 La2 C28 C68 -99.9(3)
C24 La2 C28 C68 118.1(5)
C4 La2 C28 C68 -75.1(3)
C63 La2 C28 C68 -33.4(3)
C17 La2 C28 C2 -76.3(3)
C13 La2 C28 C2 -24.3(3)
C3 La2 C28 C2 37.8(3)
C1 La2 C28 C2 -41.9(3)
C29 La2 C28 C2 -107.4(3)
C5 La2 C28 C2 8.3(3)
C24 La2 C28 C2 -133.7(5)
C4 La2 C28 C2 33.1(3)
C68 La2 C28 C2 108.2(5)
C63 La2 C28 C2 74.8(3)
C17 La2 C28 C24 57.4(3)
C13 La2 C28 C24 109.4(3)
C2 La2 C28 C24 133.7(5)
C3 La2 C28 C24 171.5(4)
C1 La2 C28 C24 91.8(3)
C29 La2 C28 C24 26.3(3)
C5 La2 C28 C24 142.0(3)
C4 La2 C28 C24 166.8(3)
C68 La2 C28 C24 -118.1(5)
C63 La2 C28 C24 -151.5(4)
C81 C84 C86 C88 60.7(6)
C90 C84 C86 C88 -59.1(6)
C22 C4 C5 C59 2.7(7)
C3 C4 C5 C59 -145.2(5)
La2 C4 C5 C59 -94.1(5)
C22 C4 C5 C13 145.0(5)
C3 C4 C5 C13 -2.9(8)
La2 C4 C5 C13 48.1(5)
C22 C4 C5 La2 96.9(4)
C3 C4 C5 La2 -51.0(5)
C35 C13 C5 C59 5.2(6)
C1 C13 C5 C59 157.3(5)
La2 C13 C5 C59 94.4(4)
C35 C13 C5 C4 -140.6(5)
C1 C13 C5 C4 11.5(9)
La2 C13 C5 C4 -51.4(5)
C35 C13 C5 La2 -89.2(4)
C1 C13 C5 La2 62.9(5)
C17 La2 C5 C59 -115.3(4)
C13 La2 C5 C59 -104.2(5)
C2 La2 C5 C59 176.6(4)
C3 La2 C5 C59 143.8(4)
C28 La2 C5 C59 171.9(4)
C1 La2 C5 C59 -130.7(4)
C29 La2 C5 C59 -128.4(4)
C24 La2 C5 C59 -164.1(3)
C4 La2 C5 C59 117.1(5)
C68 La2 C5 C59 141.4(4)
C63 La2 C5 C59 127.0(4)
C17 La2 C5 C4 127.6(3)
C13 La2 C5 C4 138.7(5)
C2 La2 C5 C4 59.5(3)
C3 La2 C5 C4 26.6(3)
C28 La2 C5 C4 54.8(3)
C1 La2 C5 C4 112.2(4)
C29 La2 C5 C4 114.4(3)
C24 La2 C5 C4 78.8(4)
C68 La2 C5 C4 24.3(4)
C63 La2 C5 C4 9.8(3)
C17 La2 C5 C13 -11.1(3)
C2 La2 C5 C13 -79.2(3)
C3 La2 C5 C13 -112.0(4)
C28 La2 C5 C13 -83.8(3)
C1 La2 C5 C13 -26.5(3)
C29 La2 C5 C13 -24.2(4)
C24 La2 C5 C13 -59.9(4)
C4 La2 C5 C13 -138.7(5)
C68 La2 C5 C13 -114.4(3)
C63 La2 C5 C13 -128.8(3)
C91 C92 C93 C94 1.9(9)
Cl2 C92 C93 C94 -177.3(5)
C38 C24 C29 C57 -4.1(8)
C28 C24 C29 C57 145.4(5)
La2 C24 C29 C57 93.3(5)
C38 C24 C29 C17 -144.7(5)
C28 C24 C29 C17 4.7(8)
La2 C24 C29 C17 -47.3(5)
C38 C24 C29 La2 -97.4(5)
C28 C24 C29 La2 52.0(5)
C55 C17 C29 C57 -4.9(6)
C1 C17 C29 C57 -157.5(5)
La2 C17 C29 C57 -94.2(4)
C55 C17 C29 C24 139.7(6)
C1 C17 C29 C24 -12.9(9)
La2 C17 C29 C24 50.4(5)
C55 C17 C29 La2 89.3(4)
C1 C17 C29 La2 -63.3(5)
C17 La2 C29 C57 102.9(5)
C13 La2 C29 C57 115.3(4)
C2 La2 C29 C57 -177.0(4)
C3 La2 C29 C57 -172.4(4)
C28 La2 C29 C57 -144.1(4)
C1 La2 C29 C57 130.2(4)
C5 La2 C29 C57 128.0(3)
C24 La2 C29 C57 -117.1(5)
C4 La2 C29 C57 163.6(3)
C68 La2 C29 C57 -127.3(4)
C63 La2 C29 C57 -142.4(3)
C17 La2 C29 C24 -140.0(5)
C13 La2 C29 C24 -127.7(3)
C2 La2 C29 C24 -59.9(3)
C3 La2 C29 C24 -55.3(3)
C28 La2 C29 C24 -27.1(3)
C1 La2 C29 C24 -112.7(3)
C5 La2 C29 C24 -115.0(3)
C4 La2 C29 C24 -79.4(3)
C68 La2 C29 C24 -10.2(3)
C63 La2 C29 C24 -25.4(3)
C13 La2 C29 C17 12.3(3)
C2 La2 C29 C17 80.1(3)
C3 La2 C29 C17 84.7(3)
C28 La2 C29 C17 112.9(4)
C1 La2 C29 C17 27.3(3)
C5 La2 C29 C17 25.0(4)
C24 La2 C29 C17 140.0(5)
C4 La2 C29 C17 60.6(4)
C68 La2 C29 C17 129.8(3)
C63 La2 C29 C17 114.6(3)
C74 La1 C65 C73 -35.3(4)
C12 La1 C65 C73 35.3(3)
C80 La1 C65 C73 -72.4(4)
C23 La1 C65 C73 -24.5(4)
C50 La1 C65 C73 -131.0(6)
C34 La1 C65 C73 -105.4(4)
C15 La1 C65 C73 28.0(4)
C6 La1 C65 C73 3.5(4)
C53 La1 C65 C73 -72.8(4)
C7 La1 C65 C73 -47.5(4)
C74 La1 C65 C62 -159.1(4)
C73 La1 C65 C62 -123.8(6)
C12 La1 C65 C62 -88.5(4)
C80 La1 C65 C62 163.8(4)
C23 La1 C65 C62 -148.3(4)
C50 La1 C65 C62 105.2(5)
C34 La1 C65 C62 130.8(4)
C15 La1 C65 C62 -95.9(4)
C6 La1 C65 C62 -120.3(4)
C53 La1 C65 C62 163.4(4)
C7 La1 C65 C62 -171.3(4)
C74 La1 C65 C50 95.7(4)
C73 La1 C65 C50 131.0(6)
C12 La1 C65 C50 166.3(5)
C80 La1 C65 C50 58.6(4)
C23 La1 C65 C50 106.5(4)
C34 La1 C65 C50 25.6(3)
C15 La1 C65 C50 158.9(4)
C6 La1 C65 C50 134.5(4)
C53 La1 C65 C50 58.2(4)
C7 La1 C65 C50 83.5(4)
C6 C15 C33 C45 2.0(8)
C12 C15 C33 C45 147.9(5)
La1 C15 C33 C45 81.8(5)
C6 C15 C33 C64 -146.1(5)
C12 C15 C33 C64 -0.1(6)
La1 C15 C33 C64 -66.2(4)
C53 C80 C34 C75 -6.9(9)
C74 C80 C34 C75 -146.6(6)
La1 C80 C34 C75 -92.4(5)
C53 C80 C34 C50 142.4(6)
C74 C80 C34 C50 2.6(9)
La1 C80 C34 C50 56.8(5)
C53 C80 C34 La1 85.6(5)
C74 C80 C34 La1 -54.2(5)
C74 La1 C34 C75 144.3(5)
C73 La1 C34 C75 -177.8(5)
C65 La1 C34 C75 -143.1(5)
C12 La1 C34 C75 -175.7(4)
C80 La1 C34 C75 115.0(6)
C23 La1 C34 C75 121.0(4)
C50 La1 C34 C75 -115.7(6)
C15 La1 C34 C75 158.4(4)
C6 La1 C34 C75 128.2(4)
C53 La1 C34 C75 81.3(4)
C7 La1 C34 C75 93.1(4)
C74 La1 C34 C50 -100.0(4)
C73 La1 C34 C50 -62.2(4)
C65 La1 C34 C50 -27.4(3)
C12 La1 C34 C50 -60.1(4)
C80 La1 C34 C50 -129.3(5)
C23 La1 C34 C50 -123.4(4)
C15 La1 C34 C50 -85.9(4)
C6 La1 C34 C50 -116.2(3)
C53 La1 C34 C50 -163.1(4)
C7 La1 C34 C50 -151.3(4)
C74 La1 C34 C80 29.3(3)
C73 La1 C34 C80 67.2(4)
C65 La1 C34 C80 101.9(4)
C12 La1 C34 C80 69.3(4)
C23 La1 C34 C80 6.0(4)
C50 La1 C34 C80 129.3(5)
C15 La1 C34 C80 43.4(4)
C6 La1 C34 C80 13.2(4)
C53 La1 C34 C80 -33.7(3)
C7 La1 C34 C80 -21.9(3)
C89 C83 C87 C82 59.1(6)
C89 C83 C87 C90 -61.2(6)
C88 C82 C87 C83 -60.1(6)
C88 C82 C87 C90 59.6(6)
C11 C20 C35 C36 5.0(9)
C59 C20 C35 C36 -146.5(5)
La3 C20 C35 C36 -51.6(8)
C11 C20 C35 C13 156.0(5)
C59 C20 C35 C13 4.5(6)
La3 C20 C35 C13 99.4(7)
C11 C20 C35 La3 56.6(7)
C59 C20 C35 La3 -94.9(7)
C11 C20 C35 La2 96.3(6)
C59 C20 C35 La2 -55.2(5)
La3 C20 C35 La2 39.7(6)
C1 C13 C35 C36 -11.8(8)
C5 C13 C35 C36 143.5(5)
La2 C13 C35 C36 63.1(5)
C1 C13 C35 C20 -161.4(5)
C5 C13 C35 C20 -6.0(6)
La2 C13 C35 C20 -86.4(4)
C1 C13 C35 La3 -106.6(7)
C5 C13 C35 La3 48.8(7)
La2 C13 C35 La3 -31.7(5)
C1 C13 C35 La2 -74.9(4)
C5 C13 C35 La2 80.4(4)
C17 La2 C35 C36 -57.2(4)
C13 La2 C35 C36 -131.9(5)
C2 La2 C35 C36 -118.2(4)
C3 La2 C35 C36 -151.0(4)
C28 La2 C35 C36 -97.7(4)
C1 La2 C35 C36 -95.8(4)
C29 La2 C35 C36 -47.0(4)
C5 La2 C35 C36 -175.7(5)
C24 La2 C35 C36 -60.6(4)
C4 La2 C35 C36 -174.3(4)
C68 La2 C35 C36 -125.0(4)
C63 La2 C35 C36 -159.7(3)
C17 La2 C35 C20 -176.5(4)
C13 La2 C35 C20 108.7(5)
C2 La2 C35 C20 122.5(4)
C3 La2 C35 C20 89.7(4)
C28 La2 C35 C20 143.0(4)
C1 La2 C35 C20 144.8(5)
C29 La2 C35 C20 -166.4(4)
C5 La2 C35 C20 64.9(4)
C24 La2 C35 C20 -180.0(3)
C4 La2 C35 C20 66.3(4)
C68 La2 C35 C20 115.6(4)
C63 La2 C35 C20 80.9(4)
C17 La2 C35 C13 74.8(4)
C2 La2 C35 C13 13.8(4)
C3 La2 C35 C13 -19.0(4)
C28 La2 C35 C13 34.3(4)
C1 La2 C35 C13 36.1(3)
C29 La2 C35 C13 84.9(4)
C5 La2 C35 C13 -43.8(3)
C24 La2 C35 C13 71.3(4)
C4 La2 C35 C13 -42.4(3)
C68 La2 C35 C13 6.9(5)
C63 La2 C35 C13 -27.8(4)
C17 La2 C35 La3 -140.7(5)
C13 La2 C35 La3 144.5(6)
C2 La2 C35 La3 158.3(5)
C3 La2 C35 La3 125.5(5)
C28 La2 C35 La3 178.8(5)
C1 La2 C35 La3 -179.4(5)
C29 La2 C35 La3 -130.6(5)
C5 La2 C35 La3 100.7(5)
C24 La2 C35 La3 -144.2(5)
C4 La2 C35 La3 102.1(5)
C68 La2 C35 La3 151.4(5)
C63 La2 C35 La3 116.7(5)
C84 C86 C88 C85 -60.9(6)
C84 C86 C88 C82 59.5(6)
C89 C85 C88 C86 61.2(6)
C89 C85 C88 C82 -59.5(6)
C87 C82 C88 C86 -59.3(6)
C87 C82 C88 C85 60.1(6)
C20 C35 C36 C55 143.4(5)
C13 C35 C36 C55 -3.3(8)
La3 C35 C36 C55 105.4(6)
La2 C35 C36 C55 46.7(5)
C20 C35 C36 C58 -6.9(8)
C13 C35 C36 C58 -153.6(5)
La3 C35 C36 C58 -44.9(7)
La2 C35 C36 C58 -103.6(5)
C20 C35 C36 La3 38.1(6)
C13 C35 C36 La3 -108.7(7)
La2 C35 C36 La3 -58.7(5)
C8 C9 C37 C70 -1.7(9)
C38 C9 C37 C70 145.7(6)
La4 C9 C37 C70 92.7(7)
C8 C9 C37 C61 -147.5(6)
C38 C9 C37 C61 0.0(7)
La4 C9 C37 C61 -53.1(6)
C8 C9 C37 La4 -94.4(7)
C38 C9 C37 La4 53.0(6)
C29 C24 C38 C14 -0.7(8)
C28 C24 C38 C14 -151.8(6)
La2 C24 C38 C14 -79.0(6)
C29 C24 C38 C9 145.6(6)
C28 C24 C38 C9 -5.5(8)
La2 C24 C38 C9 67.4(6)
C29 C24 C38 La4 55.4(6)
C28 C24 C38 La4 -95.6(6)
La2 C24 C38 La4 -22.8(5)
C16 C14 C38 C24 4.9(9)
C61 C14 C38 C24 151.5(5)
La4 C14 C38 C24 72.6(7)
C16 C14 C38 C9 -145.8(6)
C61 C14 C38 C9 0.8(7)
La4 C14 C38 C9 -78.1(6)
C16 C14 C38 La4 -67.7(7)
C61 C14 C38 La4 78.9(6)
C8 C9 C38 C24 -4.2(9)
C37 C9 C38 C24 -151.5(6)
La4 C9 C38 C24 -92.7(7)
C8 C9 C38 C14 146.8(6)
C37 C9 C38 C14 -0.5(7)
La4 C9 C38 C14 58.3(6)
C8 C9 C38 La4 88.5(7)
C37 C9 C38 La4 -58.8(6)
C68 C8 C39 C43 -6.5(9)
C9 C8 C39 C43 145.1(6)
C68 C8 C39 C56 -145.4(6)
C9 C8 C39 C56 6.2(9)
C14 C16 C40 C32 -6.6(8)
C57 C16 C40 C32 144.5(5)
La4 C16 C40 C32 60.0(7)
C14 C16 C40 C31 -146.2(6)
C57 C16 C40 C31 4.9(8)
La4 C16 C40 C31 -79.6(7)
C14 C16 C40 La4 -66.6(7)
C57 C16 C40 La4 84.5(7)
C45 C32 C40 C16 1.7(8)
C46 C32 C40 C16 -143.5(5)
La4 C32 C40 C16 -52.8(7)
C45 C32 C40 C31 146.3(5)
C46 C32 C40 C31 1.0(6)
La4 C32 C40 C31 91.8(6)
C45 C32 C40 La4 54.4(7)
C46 C32 C40 La4 -90.8(6)
C48 C31 C40 C16 -1.3(9)
C52 C31 C40 C16 143.8(5)
La4 C31 C40 C16 63.4(6)
C48 C31 C40 C32 -145.9(5)
C52 C31 C40 C32 -0.8(6)
La4 C31 C40 C32 -81.2(6)
C48 C31 C40 La4 -64.7(7)
C52 C31 C40 La4 80.4(6)
C56 C41 C42 C44 -146.0(6)
C60 C41 C42 C44 2.9(9)
C56 C41 C42 C43 -1.2(7)
C60 C41 C42 C43 147.7(6)
C77 C10 C43 C39 -146.1(6)
C63 C10 C43 C39 6.8(9)
C77 C10 C43 C42 -6.4(8)
C63 C10 C43 C42 146.5(6)
C8 C39 C43 C10 0.1(9)
C56 C39 C43 C10 143.8(6)
C8 C39 C43 C42 -143.9(6)
C56 C39 C43 C42 -0.2(6)
C44 C42 C43 C10 2.2(9)
C41 C42 C43 C10 -143.2(6)
C44 C42 C43 C39 146.2(6)
C41 C42 C43 C39 0.8(7)
C41 C42 C44 C19 -4.4(9)
C43 C42 C44 C19 -144.7(6)
C41 C42 C44 C72 143.8(6)
C43 C42 C44 C72 3.5(9)
C62 C19 C44 C42 1.1(9)
C69 C19 C44 C42 147.1(6)
C62 C19 C44 C72 -147.7(6)
C69 C19 C44 C72 -1.7(8)
C46 C32 C45 C61 146.3(5)
C40 C32 C45 C61 5.0(8)
La4 C32 C45 C61 57.3(7)
C46 C32 C45 C33 -5.1(7)
C40 C32 C45 C33 -146.4(5)
La4 C32 C45 C33 -94.1(6)
C46 C32 C45 La4 88.9(7)
C40 C32 C45 La4 -52.3(7)
C15 C33 C45 C61 -149.0(5)
C64 C33 C45 C61 -4.6(8)
C15 C33 C45 C32 2.7(8)
C64 C33 C45 C32 147.1(5)
C15 C33 C45 La4 -76.9(7)
C64 C33 C45 La4 67.5(7)
C15 C6 C46 C52 145.6(5)
C23 C6 C46 C52 -2.8(8)
La1 C6 C46 C52 66.7(6)
C15 C6 C46 C32 1.5(8)
C23 C6 C46 C32 -147.0(5)
La1 C6 C46 C32 -77.5(5)
C45 C32 C46 C6 3.2(8)
C40 C32 C46 C6 147.8(5)
La4 C32 C46 C6 78.0(7)
C45 C32 C46 C52 -145.4(5)
C40 C32 C46 C52 -0.9(6)
La4 C32 C46 C52 -70.7(6)
C91 C96 C95 C94 0.7(9)
C40 C31 C48 C66 147.0(6)
C52 C31 C48 C66 6.0(8)
La4 C31 C48 C66 97.4(6)
C40 C31 C48 C30 -3.6(8)
C52 C31 C48 C30 -144.5(6)
La4 C31 C48 C30 -53.2(6)
C78 C12 C73 C65 -3.2(8)
C15 C12 C73 C65 139.1(6)
La1 C12 C73 C65 73.0(4)
C78 C12 C73 C74 -140.9(5)
C15 C12 C73 C74 1.4(8)
La1 C12 C73 C74 -64.7(4)
C78 C12 C73 La1 -76.2(5)
C15 C12 C73 La1 66.1(5)
C62 C65 C73 C12 3.8(8)
C50 C65 C73 C12 -138.2(6)
La1 C65 C73 C12 -73.5(4)
C62 C65 C73 C74 141.3(6)
C50 C65 C73 C74 -0.7(8)
La1 C65 C73 C74 64.0(4)
C62 C65 C73 La1 77.3(5)
C50 C65 C73 La1 -64.7(6)
C74 La1 C73 C12 -120.3(5)
C65 La1 C73 C12 118.4(5)
C80 La1 C73 C12 -151.3(4)
C23 La1 C73 C12 -89.9(4)
C50 La1 C73 C12 145.8(4)
C34 La1 C73 C12 176.2(4)
C15 La1 C73 C12 -27.8(3)
C6 La1 C73 C12 -57.9(3)
C53 La1 C73 C12 -134.6(4)
C7 La1 C73 C12 -106.5(3)
C74 La1 C73 C65 121.2(5)
C12 La1 C73 C65 -118.4(5)
C80 La1 C73 C65 90.3(4)
C23 La1 C73 C65 151.6(4)
C50 La1 C73 C65 27.4(3)
C34 La1 C73 C65 57.8(4)
C15 La1 C73 C65 -146.2(4)
C6 La1 C73 C65 -176.3(4)
C53 La1 C73 C65 106.9(4)
C7 La1 C73 C65 135.1(4)
C65 La1 C73 C74 -121.2(5)
C12 La1 C73 C74 120.3(5)
C80 La1 C73 C74 -30.9(3)
C23 La1 C73 C74 30.4(3)
C50 La1 C73 C74 -93.8(4)
C34 La1 C73 C74 -63.4(3)
C15 La1 C73 C74 92.6(4)
C6 La1 C73 C74 62.5(3)
C53 La1 C73 C74 -14.3(3)
C7 La1 C73 C74 13.9(3)
C76 C11 C51 C79 -147.2(6)
C20 C11 C51 C79 2.7(9)
La3 C11 C51 C79 -71.9(9)
C76 C11 C51 C21 -3.5(9)
C20 C11 C51 C21 146.4(6)
La3 C11 C51 C21 71.8(9)
C76 C11 C51 La3 -75.3(8)
C20 C11 C51 La3 74.6(8)
C71 C21 C51 C11 -5.2(10)
C75 C21 C51 C11 -145.9(6)
La3 C21 C51 C11 -56.0(7)
C71 C21 C51 C79 141.9(7)
C75 C21 C51 C79 1.2(7)
La3 C21 C51 C79 91.1(7)
C71 C21 C51 La3 50.8(9)
C75 C21 C51 La3 -89.9(7)
C67 C27 C52 C46 -147.0(6)
C7 C27 C52 C46 3.4(8)
C67 C27 C52 C31 -5.1(8)
C7 C27 C52 C31 145.4(5)
C6 C46 C52 C27 -2.5(8)
C32 C46 C52 C27 146.3(5)
C6 C46 C52 C31 -148.5(5)
C32 C46 C52 C31 0.3(6)
C48 C31 C52 C27 -0.7(8)
C40 C31 C52 C27 -146.2(5)
La4 C31 C52 C27 -90.0(6)
C48 C31 C52 C46 145.8(5)
C40 C31 C52 C46 0.3(6)
La4 C31 C52 C46 56.5(6)
C96 C95 C94 C93 -0.2(10)
C92 C93 C94 C95 -1.1(9)
C34 C80 C53 C71 6.8(9)
C74 C80 C53 C71 151.9(6)
La1 C80 C53 C71 88.6(6)
C34 C80 C53 C7 -144.9(6)
C74 C80 C53 C7 0.2(7)
La1 C80 C53 C7 -63.1(4)
C34 C80 C53 La1 -81.7(5)
C74 C80 C53 La1 63.3(4)
C23 C7 C53 C71 -152.5(6)
C27 C7 C53 C71 -1.1(9)
La1 C7 C53 C71 -98.6(5)
C23 C7 C53 C80 0.2(7)
C27 C7 C53 C80 151.6(6)
La1 C7 C53 C80 54.1(4)
C23 C7 C53 La1 -53.9(4)
C27 C7 C53 La1 97.5(5)
C74 La1 C53 C71 -163.4(5)
C73 La1 C53 C71 -152.7(5)
C65 La1 C53 C71 -120.8(4)
C12 La1 C53 C71 -176.9(4)
C80 La1 C53 C71 -121.5(6)
C23 La1 C53 C71 152.3(5)
C50 La1 C53 C71 -94.0(4)
C34 La1 C53 C71 -85.7(5)
C15 La1 C53 C71 152.1(4)
C6 La1 C53 C71 138.7(5)
C7 La1 C53 C71 119.3(6)
C74 La1 C53 C80 -41.9(4)
C73 La1 C53 C80 -31.2(4)
C65 La1 C53 C80 0.8(4)
C12 La1 C53 C80 -55.4(4)
C23 La1 C53 C80 -86.2(4)
C50 La1 C53 C80 27.5(4)
C34 La1 C53 C80 35.8(4)
C15 La1 C53 C80 -86.4(4)
C6 La1 C53 C80 -99.8(4)
C7 La1 C53 C80 -119.1(5)
C74 La1 C53 C7 77.3(4)
C73 La1 C53 C7 87.9(3)
C65 La1 C53 C7 119.9(3)
C12 La1 C53 C7 63.8(4)
C80 La1 C53 C7 119.1(5)
C23 La1 C53 C7 32.9(3)
C50 La1 C53 C7 146.7(4)
C34 La1 C53 C7 155.0(4)
C15 La1 C53 C7 32.7(4)
C6 La1 C53 C7 19.3(3)
C59 C49 C54 C22 4.8(8)
C79 C49 C54 C22 -146.7(5)
La3 C49 C54 C22 -72.7(7)
C59 C49 C54 C26 146.7(5)
C79 C49 C54 C26 -4.8(8)
La3 C49 C54 C26 69.2(8)
C4 C22 C54 C49 -6.1(8)
C77 C22 C54 C49 146.1(5)
C4 C22 C54 C26 -151.8(5)
C77 C22 C54 C26 0.4(6)
C72 C26 C54 C49 -146.1(5)
C18 C26 C54 C49 -1.0(8)
C72 C26 C54 C22 -0.5(6)
C18 C26 C54 C22 144.7(6)
C58 C36 C55 C17 152.8(6)
C35 C36 C55 C17 3.4(8)
La3 C36 C55 C17 78.3(7)
C58 C36 C55 C30 5.5(8)
C35 C36 C55 C30 -144.0(5)
La3 C36 C55 C30 -69.0(7)
C58 C36 C55 La2 102.7(5)
C35 C36 C55 La2 -46.8(5)
La3 C36 C55 La2 28.2(5)
C1 C17 C55 C36 11.7(8)
C29 C17 C55 C36 -143.6(5)
La2 C17 C55 C36 -63.4(6)
C1 C17 C55 C30 161.7(5)
C29 C17 C55 C30 6.4(6)
La2 C17 C55 C30 86.6(4)
C1 C17 C55 La2 75.1(4)
C29 C17 C55 La2 -80.2(4)
C17 La2 C55 C36 132.5(5)
C13 La2 C55 C36 58.0(4)
C2 La2 C55 C36 118.8(4)
C3 La2 C55 C36 98.1(4)
C28 La2 C55 C36 151.4(4)
C1 La2 C55 C36 96.1(4)
C29 La2 C55 C36 176.0(4)
C5 La2 C55 C36 47.4(4)
C24 La2 C55 C36 174.9(4)
C4 La2 C55 C36 61.1(4)
C68 La2 C55 C36 160.2(3)
C63 La2 C55 C36 124.4(4)
C13 La2 C55 C17 -74.4(4)
C2 La2 C55 C17 -13.7(4)
C3 La2 C55 C17 -34.4(4)
C28 La2 C55 C17 19.0(4)
C1 La2 C55 C17 -36.3(3)
C29 La2 C55 C17 43.6(3)
C5 La2 C55 C17 -85.1(4)
C24 La2 C55 C17 42.5(3)
C4 La2 C55 C17 -71.3(4)
C68 La2 C55 C17 27.7(4)
C63 La2 C55 C17 -8.0(5)
C17 La2 C55 C30 -108.4(5)
C13 La2 C55 C30 177.2(4)
C2 La2 C55 C30 -122.1(4)
C3 La2 C55 C30 -142.8(4)
C28 La2 C55 C30 -89.4(4)
C1 La2 C55 C30 -144.7(5)
C29 La2 C55 C30 -64.8(4)
C5 La2 C55 C30 166.5(4)
C24 La2 C55 C30 -65.9(4)
C4 La2 C55 C30 -179.7(4)
C68 La2 C55 C30 -80.7(4)
C63 La2 C55 C30 -116.4(4)
C60 C41 C56 C70 -3.5(9)
C42 C41 C56 C70 145.5(6)
C60 C41 C56 C39 -147.9(6)
C42 C41 C56 C39 1.1(7)
C43 C39 C56 C41 -0.5(7)
C8 C39 C56 C41 142.9(6)
C43 C39 C56 C70 -145.8(6)
C8 C39 C56 C70 -2.4(9)
C14 C16 C57 C30 147.9(5)
C40 C16 C57 C30 -3.6(8)
La4 C16 C57 C30 76.9(7)
C14 C16 C57 C29 -1.2(8)
C40 C16 C57 C29 -152.7(5)
La4 C16 C57 C29 -72.3(7)
C14 C16 C57 La4 71.1(7)
C40 C16 C57 La4 -80.4(7)
C24 C29 C57 C30 -146.2(5)
C17 C29 C57 C30 1.7(6)
La2 C29 C57 C30 -67.5(5)
C24 C29 C57 C16 5.2(8)
C17 C29 C57 C16 153.1(5)
La2 C29 C57 C16 84.0(6)
C24 C29 C57 La4 -49.9(7)
C17 C29 C57 La4 98.0(6)
La2 C29 C57 La4 28.8(5)
C55 C36 C58 C76 -144.3(6)
C35 C36 C58 C76 4.1(9)
La3 C36 C58 C76 -41.7(6)
C55 C36 C58 C66 -3.0(9)
C35 C36 C58 C66 145.4(6)
La3 C36 C58 C66 99.7(7)
C55 C36 C58 La3 -102.6(7)
C35 C36 C58 La3 45.8(7)
C11 C20 C59 C49 -0.8(8)
C35 C20 C59 C49 150.5(5)
La3 C20 C59 C49 51.9(8)
C11 C20 C59 C5 -152.4(6)
C35 C20 C59 C5 -1.1(6)
La3 C20 C59 C5 -99.7(7)
C11 C20 C59 La3 -52.7(7)
C35 C20 C59 La3 98.6(7)
C54 C49 C59 C20 -147.1(5)
C79 C49 C59 C20 5.1(8)
La3 C49 C59 C20 -40.9(6)
C54 C49 C59 C5 0.0(8)
C79 C49 C59 C5 152.2(5)
La3 C49 C59 C5 106.2(7)
C54 C49 C59 La3 -106.2(7)
C79 C49 C59 La3 45.9(7)
C4 C5 C59 C20 145.8(5)
C13 C5 C59 C20 -2.6(6)
La2 C5 C59 C20 66.6(5)
C4 C5 C59 C49 -3.9(8)
C13 C5 C59 C49 -152.3(5)
La2 C5 C59 C49 -83.1(5)
C4 C5 C59 La3 87.2(7)
C13 C5 C59 La3 -61.2(6)
La2 C5 C59 La3 8.0(6)
C56 C41 C60 C78 -0.5(9)
C42 C41 C60 C78 -145.7(6)
C56 C41 C60 C62 147.2(6)
C42 C41 C60 C62 2.0(9)
C88 C85 C89 C83 58.4(6)
C88 C85 C89 C81 -61.0(6)
C87 C83 C89 C85 -58.5(6)
C87 C83 C89 C81 61.8(6)
C1 C81 C89 C85 -171.1(4)
C2 C81 C89 C85 -67.9(6)
C84 C81 C89 C85 59.4(5)
C1 C81 C89 C83 68.3(6)
C2 C81 C89 C83 171.5(5)
C84 C81 C89 C83 -61.2(6)
C32 C45 C61 C14 -6.7(8)
C33 C45 C61 C14 144.0(6)
La4 C45 C61 C14 54.0(7)
C32 C45 C61 C37 -145.6(6)
C33 C45 C61 C37 5.0(8)
La4 C45 C61 C37 -84.9(7)
C32 C45 C61 La4 -60.8(7)
C33 C45 C61 La4 89.9(7)
C16 C14 C61 C45 1.8(9)
C38 C14 C61 C45 -144.7(6)
La4 C14 C61 C45 -60.4(7)
C16 C14 C61 C37 145.6(6)
C38 C14 C61 C37 -0.9(7)
La4 C14 C61 C37 83.5(7)
C16 C14 C61 La4 62.1(7)
C38 C14 C61 La4 -84.3(6)
C70 C37 C61 C45 -2.0(9)
C9 C37 C61 C45 143.8(6)
La4 C37 C61 C45 78.0(7)
C70 C37 C61 C14 -145.3(6)
C9 C37 C61 C14 0.6(7)
La4 C37 C61 C14 -65.3(6)
C70 C37 C61 La4 -80.0(7)
C9 C37 C61 La4 65.8(7)
C78 C60 C62 C19 143.4(6)
C41 C60 C62 C19 -5.1(8)
C78 C60 C62 C65 0.6(8)
C41 C60 C62 C65 -148.0(6)
C78 C60 C62 La1 49.8(5)
C41 C60 C62 La1 -98.7(5)
C44 C19 C62 C60 3.7(9)
C69 C19 C62 C60 -146.4(6)
C44 C19 C62 C65 150.9(6)
C69 C19 C62 C65 0.9(7)
C44 C19 C62 La1 91.7(6)
C69 C19 C62 La1 -58.3(5)
C73 C65 C62 C60 -2.6(8)
C50 C65 C62 C60 145.4(5)
La1 C65 C62 C60 61.6(5)
C73 C65 C62 C19 -148.9(5)
C50 C65 C62 C19 -0.8(6)
La1 C65 C62 C19 -84.7(4)
C73 C65 C62 La1 -64.2(5)
C50 C65 C62 La1 83.9(4)
C74 La1 C62 C60 -113.8(4)
C73 La1 C62 C60 -97.4(4)
C65 La1 C62 C60 -131.7(6)
C12 La1 C62 C60 -58.3(4)
C80 La1 C62 C60 -146.5(4)
C23 La1 C62 C60 -96.2(4)
C50 La1 C62 C60 -174.8(5)
C34 La1 C62 C60 -171.4(4)
C15 La1 C62 C60 -48.6(4)
C6 La1 C62 C60 -63.4(4)
C53 La1 C62 C60 -151.4(3)
C7 La1 C62 C60 -119.7(4)
C74 La1 C62 C19 126.9(4)
C73 La1 C62 C19 143.3(5)
C65 La1 C62 C19 109.0(6)
C12 La1 C62 C19 -177.6(5)
C80 La1 C62 C19 94.2(4)
C23 La1 C62 C19 144.5(4)
C50 La1 C62 C19 65.9(4)
C34 La1 C62 C19 69.3(4)
C15 La1 C62 C19 -167.9(4)
C6 La1 C62 C19 177.3(4)
C53 La1 C62 C19 89.3(4)
C7 La1 C62 C19 121.0(4)
C74 La1 C62 C65 17.8(4)
C73 La1 C62 C65 34.2(4)
C12 La1 C62 C65 73.3(4)
C80 La1 C62 C65 -14.8(4)
C23 La1 C62 C65 35.5(4)
C50 La1 C62 C65 -43.1(4)
C34 La1 C62 C65 -39.7(4)
C15 La1 C62 C65 83.1(4)
C6 La1 C62 C65 68.3(4)
C53 La1 C62 C65 -19.7(4)
C7 La1 C62 C65 12.0(5)
C77 C10 C63 C3 -2.0(8)
C43 C10 C63 C3 -155.9(6)
C77 C10 C63 C68 146.8(5)
C43 C10 C63 C68 -7.0(8)
C77 C10 C63 La2 65.1(5)
C43 C10 C63 La2 -88.8(6)
C2 C3 C63 C10 160.9(5)
C4 C3 C63 C10 11.6(8)
La2 C3 C63 C10 89.4(6)
C2 C3 C63 C68 9.5(6)
C4 C3 C63 C68 -139.8(5)
La2 C3 C63 C68 -62.0(4)
C2 C3 C63 La2 71.5(4)
C4 C3 C63 La2 -77.8(4)
C17 La2 C63 C10 -177.9(4)
C13 La2 C63 C10 -118.9(4)
C2 La2 C63 C10 -166.1(5)
C3 La2 C63 C10 -123.6(6)
C28 La2 C63 C10 150.7(5)
C1 La2 C63 C10 -151.3(4)
C29 La2 C63 C10 148.8(4)
C5 La2 C63 C10 -93.6(4)
C24 La2 C63 C10 135.8(4)
C4 La2 C63 C10 -87.2(4)
C68 La2 C63 C10 116.2(5)
C17 La2 C63 C3 -54.3(4)
C13 La2 C63 C3 4.7(4)
C2 La2 C63 C3 -42.5(3)
C28 La2 C63 C3 -85.7(4)
C1 La2 C63 C3 -27.7(4)
C29 La2 C63 C3 -87.6(4)
C5 La2 C63 C3 30.0(4)
C24 La2 C63 C3 -100.6(4)
C4 La2 C63 C3 36.4(3)
C68 La2 C63 C3 -120.2(5)
C17 La2 C63 C68 65.9(4)
C13 La2 C63 C68 124.9(3)
C2 La2 C63 C68 77.7(4)
C3 La2 C63 C68 120.2(5)
C28 La2 C63 C68 34.5(3)
C1 La2 C63 C68 92.5(3)
C29 La2 C63 C68 32.6(3)
C5 La2 C63 C68 150.2(3)
C24 La2 C63 C68 19.6(3)
C4 La2 C63 C68 156.6(4)
C15 C33 C64 C78 1.7(6)
C45 C33 C64 C78 -147.4(5)
C15 C33 C64 C70 150.2(5)
C45 C33 C64 C70 1.1(8)
C16 C57 C30 C48 -1.4(8)
C29 C57 C30 C48 151.3(5)
La4 C57 C30 C48 55.8(7)
C16 C57 C30 C55 -150.6(5)
C29 C57 C30 C55 2.2(6)
La4 C57 C30 C55 -93.4(6)
C31 C48 C30 C57 5.0(8)
C66 C48 C30 C57 -145.7(6)
C31 C48 C30 C55 149.9(6)
C66 C48 C30 C55 -0.7(8)
C36 C55 C30 C57 146.5(5)
C17 C55 C30 C57 -5.4(6)
La2 C55 C30 C57 54.3(4)
C36 C55 C30 C48 -3.7(8)
C17 C55 C30 C48 -155.5(5)
La2 C55 C30 C48 -95.8(5)
C31 C48 C66 C67 -5.9(8)
C30 C48 C66 C67 144.1(6)
C31 C48 C66 C58 -146.8(6)
C30 C48 C66 C58 3.3(8)
C36 C58 C66 C48 -1.5(9)
C76 C58 C66 C48 144.8(6)
La3 C58 C66 C48 89.5(7)
C36 C58 C66 C67 -147.2(6)
C76 C58 C66 C67 -0.9(7)
La3 C58 C66 C67 -56.2(7)
C53 C80 C74 C73 -144.2(6)
C34 C80 C74 C73 -1.4(9)
La1 C80 C74 C73 -64.0(5)
C53 C80 C74 C23 -0.5(7)
C34 C80 C74 C23 142.2(6)
La1 C80 C74 C23 79.7(4)
C53 C80 C74 La1 -80.2(4)
C34 C80 C74 La1 62.6(6)
C12 C73 C74 C80 138.2(6)
C65 C73 C74 C80 0.4(8)
La1 C73 C74 C80 68.6(5)
C12 C73 C74 C23 0.2(8)
C65 C73 C74 C23 -137.6(6)
La1 C73 C74 C23 -69.3(5)
C12 C73 C74 La1 69.5(4)
C65 C73 C74 La1 -68.3(5)
C7 C23 C74 C80 0.6(6)
C6 C23 C74 C80 -143.6(5)
La1 C23 C74 C80 -78.9(4)
C7 C23 C74 C73 143.7(5)
C6 C23 C74 C73 -0.5(8)
La1 C23 C74 C73 64.2(5)
C7 C23 C74 La1 79.5(4)
C6 C23 C74 La1 -64.7(5)
C73 La1 C74 C80 -125.8(5)
C65 La1 C74 C80 -92.4(4)
C12 La1 C74 C80 -159.4(4)
C23 La1 C74 C80 107.6(5)
C50 La1 C74 C80 -58.2(3)
C34 La1 C74 C80 -26.8(3)
C15 La1 C74 C80 166.4(4)
C6 La1 C74 C80 135.1(4)
C53 La1 C74 C80 35.6(3)
C7 La1 C74 C80 72.4(4)
C65 La1 C74 C73 33.4(3)
C12 La1 C74 C73 -33.6(3)
C80 La1 C74 C73 125.8(5)
C23 La1 C74 C73 -126.7(5)
C50 La1 C74 C73 67.5(3)
C34 La1 C74 C73 99.0(4)
C15 La1 C74 C73 -67.8(3)
C6 La1 C74 C73 -99.1(4)
C53 La1 C74 C73 161.4(4)
C7 La1 C74 C73 -161.9(4)
C73 La1 C74 C23 126.7(5)
C65 La1 C74 C23 160.0(4)
C12 La1 C74 C23 93.0(4)
C80 La1 C74 C23 -107.6(5)
C50 La1 C74 C23 -165.8(4)
C34 La1 C74 C23 -134.3(4)
C15 La1 C74 C23 58.9(3)
C6 La1 C74 C23 27.6(3)
C53 La1 C74 C23 -71.9(4)
C7 La1 C74 C23 -35.2(3)
C9 C8 C68 C28 4.7(9)
C39 C8 C68 C28 156.9(6)
C9 C8 C68 C63 -146.0(6)
C39 C8 C68 C63 6.2(9)
C9 C8 C68 La2 -63.1(6)
C39 C8 C68 La2 89.1(6)
C2 C28 C68 C8 -162.4(6)
C24 C28 C68 C8 -14.4(9)
La2 C28 C68 C8 -91.2(6)
C2 C28 C68 C63 -8.4(6)
C24 C28 C68 C63 139.6(5)
La2 C28 C68 C63 62.8(4)
C2 C28 C68 La2 -71.2(4)
C24 C28 C68 La2 76.8(5)
C10 C63 C68 C8 0.5(9)
C3 C63 C68 C8 154.6(5)
La2 C63 C68 C8 100.6(5)
C10 C63 C68 C28 -154.7(5)
C3 C63 C68 C28 -0.7(6)
La2 C63 C68 C28 -54.7(4)
C10 C63 C68 La2 -100.0(5)
C3 C63 C68 La2 54.0(4)
C17 La2 C68 C8 117.5(4)
C13 La2 C68 C8 176.9(4)
C2 La2 C68 C8 164.2(5)
C3 La2 C68 C8 -152.4(5)
C28 La2 C68 C8 121.9(6)
C1 La2 C68 C8 150.3(4)
C29 La2 C68 C8 92.4(4)
C5 La2 C68 C8 -149.8(4)
C24 La2 C68 C8 85.8(4)
C4 La2 C68 C8 -137.4(4)
C63 La2 C68 C8 -118.9(6)
C17 La2 C68 C28 -4.4(4)
C13 La2 C68 C28 55.0(4)
C2 La2 C68 C28 42.2(3)
C3 La2 C68 C28 85.6(4)
C1 La2 C68 C28 28.3(4)
C29 La2 C68 C28 -29.5(3)
C5 La2 C68 C28 88.2(3)
C24 La2 C68 C28 -36.1(3)
C4 La2 C68 C28 100.6(3)
C63 La2 C68 C28 119.1(5)
C17 La2 C68 C63 -123.5(3)
C13 La2 C68 C63 -64.1(4)
C2 La2 C68 C63 -76.9(3)
C3 La2 C68 C63 -33.5(3)
C28 La2 C68 C63 -119.1(5)
C1 La2 C68 C63 -90.8(3)
C29 La2 C68 C63 -148.6(3)
C5 La2 C68 C63 -30.9(4)
C24 La2 C68 C63 -155.3(4)
C4 La2 C68 C63 -18.5(3)
C44 C19 C69 C50 -151.1(6)
C62 C19 C69 C50 -0.6(7)
C44 C19 C69 C18 -1.3(9)
C62 C19 C69 C18 149.2(5)
C25 C18 C69 C50 0.2(9)
C26 C18 C69 C50 149.6(6)
C25 C18 C69 C19 -145.5(6)
C26 C18 C69 C19 3.9(8)
C83 C87 C90 C84 60.1(6)
C82 C87 C90 C84 -60.2(6)
C86 C84 C90 C87 59.7(6)
C81 C84 C90 C87 -60.4(6)
C9 C37 C70 C56 5.5(9)
C61 C37 C70 C56 147.0(6)
La4 C37 C70 C56 88.1(7)
C9 C37 C70 C64 -143.0(6)
C61 C37 C70 C64 -1.5(9)
La4 C37 C70 C64 -60.5(7)
C41 C56 C70 C37 -143.8(6)
C39 C56 C70 C37 -3.5(9)
C41 C56 C70 C64 5.5(9)
C39 C56 C70 C64 145.8(6)
C78 C64 C70 C37 145.6(6)
C33 C64 C70 C37 2.0(8)
C78 C64 C70 C56 -3.8(9)
C33 C64 C70 C56 -147.4(6)
C51 C21 C71 C53 -139.9(7)
C75 C21 C71 C53 -4.2(9)
La3 C21 C71 C53 -99.7(7)
C51 C21 C71 C47 10.1(10)
C75 C21 C71 C47 145.8(6)
La3 C21 C71 C47 50.3(7)
C51 C21 C71 La3 -40.2(7)
C75 C21 C71 La3 95.5(7)
C80 C53 C71 C21 -1.0(9)
C7 C53 C71 C21 147.1(6)
La1 C53 C71 C21 64.5(6)
C80 C53 C71 C47 -150.6(6)
C7 C53 C71 C47 -2.5(9)
La1 C53 C71 C47 -85.1(6)
C80 C53 C71 La3 -74.4(8)
C7 C53 C71 La3 73.7(8)
La1 C53 C71 La3 -8.9(6)
C76 C47 C71 C21 -6.4(9)
C67 C47 C71 C21 -148.2(6)
La3 C47 C71 C21 -48.9(7)
C76 C47 C71 C53 144.2(6)
C67 C47 C71 C53 2.4(9)
La3 C47 C71 C53 101.8(7)
C76 C47 C71 La3 42.5(7)
C67 C47 C71 La3 -99.3(7)
C18 C26 C72 C44 0.9(9)
C54 C26 C72 C44 145.2(5)
C18 C26 C72 C77 -144.0(6)
C54 C26 C72 C77 0.4(7)
C42 C44 C72 C26 -146.1(6)
C19 C44 C72 C26 1.9(8)
C42 C44 C72 C77 -4.8(9)
C19 C44 C72 C77 143.1(6)
C19 C69 C50 C34 145.6(6)
C18 C69 C50 C34 -3.8(9)
C19 C69 C50 C65 0.1(7)
C18 C69 C50 C65 -149.3(6)
C19 C69 C50 La1 66.6(5)
C18 C69 C50 La1 -82.8(6)
C75 C34 C50 C69 4.7(9)
C80 C34 C50 C69 -144.5(6)
La1 C34 C50 C69 -91.7(5)
C75 C34 C50 C65 146.4(6)
C80 C34 C50 C65 -2.9(8)
La1 C34 C50 C65 49.9(5)
C75 C34 C50 La1 96.5(5)
C80 C34 C50 La1 -52.8(5)
C73 C65 C50 C69 147.5(6)
C62 C65 C50 C69 0.4(6)
La1 C65 C50 C69 90.5(4)
C73 C65 C50 C34 2.1(9)
C62 C65 C50 C34 -145.1(6)
La1 C65 C50 C34 -55.0(5)
C73 C65 C50 La1 57.1(5)
C62 C65 C50 La1 -90.1(4)
C74 La1 C50 C69 -175.7(5)
C73 La1 C50 C69 -136.7(5)
C65 La1 C50 C69 -107.3(6)
C12 La1 C50 C69 -118.7(4)
C80 La1 C50 C69 148.6(5)
C23 La1 C50 C69 176.5(4)
C34 La1 C50 C69 119.3(6)
C15 La1 C50 C69 -130.7(4)
C6 La1 C50 C69 -162.6(4)
C53 La1 C50 C69 132.5(4)
C7 La1 C50 C69 147.8(4)
C74 La1 C50 C34 65.0(4)
C73 La1 C50 C34 104.0(4)
C65 La1 C50 C34 133.3(6)
C12 La1 C50 C34 121.9(4)
C80 La1 C50 C34 29.3(3)
C23 La1 C50 C34 57.1(4)
C15 La1 C50 C34 109.9(4)
C6 La1 C50 C34 78.1(4)
C53 La1 C50 C34 13.2(3)
C7 La1 C50 C34 28.5(4)
C74 La1 C50 C65 -68.3(4)
C73 La1 C50 C65 -29.3(4)
C12 La1 C50 C65 -11.4(4)
C80 La1 C50 C65 -104.1(4)
C23 La1 C50 C65 -76.2(4)
C34 La1 C50 C65 -133.3(6)
C15 La1 C50 C65 -23.4(4)
C6 La1 C50 C65 -55.3(4)
C53 La1 C50 C65 -120.1(4)
C7 La1 C50 C65 -104.8(4)
C52 C27 C67 C66 5.2(9)
C7 C27 C67 C66 -144.8(6)
C52 C27 C67 C47 145.2(6)
C7 C27 C67 C47 -4.9(9)
C48 C66 C67 C27 0.3(9)
C58 C66 C67 C27 145.6(6)
C48 C66 C67 C47 -144.6(6)
C58 C66 C67 C47 0.8(7)
C76 C47 C67 C27 -144.3(6)
C71 C47 C67 C27 1.3(9)
La3 C47 C67 C27 -84.6(7)
C76 C47 C67 C66 -0.4(7)
C71 C47 C67 C66 145.2(6)
La3 C47 C67 C66 59.3(7)
C50 C34 C75 C25 -2.2(9)
C80 C34 C75 C25 146.8(6)
La1 C34 C75 C25 76.8(6)
C50 C34 C75 C21 -147.0(6)
C80 C34 C75 C21 2.0(9)
La1 C34 C75 C21 -67.9(6)
C50 C34 C75 La3 -88.6(7)
C80 C34 C75 La3 60.5(7)
La1 C34 C75 La3 -9.5(6)
C18 C25 C75 C34 -1.3(9)
C79 C25 C75 C34 -148.9(6)
C18 C25 C75 C21 147.9(6)
C79 C25 C75 C21 0.3(7)
C18 C25 C75 La3 103.7(7)
C79 C25 C75 La3 -43.9(6)
C71 C21 C75 C34 3.7(9)
C51 C21 C75 C34 148.1(6)
La3 C21 C75 C34 91.3(7)
C71 C21 C75 C25 -145.2(6)
C51 C21 C75 C25 -0.9(6)
La3 C21 C75 C25 -57.6(6)
C71 C21 C75 La3 -87.6(7)
C51 C21 C75 La3 56.7(6)
C51 C11 C76 C47 6.6(9)
C20 C11 C76 C47 -143.3(6)
La3 C11 C76 C47 -66.4(9)
C51 C11 C76 C58 146.9(6)
C20 C11 C76 C58 -3.0(9)
La3 C11 C76 C58 73.9(9)
C51 C11 C76 La3 72.9(8)
C20 C11 C76 La3 -76.9(8)
C71 C47 C76 C11 -1.6(9)
C67 C47 C76 C11 144.4(6)
La3 C47 C76 C11 50.5(7)
C71 C47 C76 C58 -146.2(6)
C67 C47 C76 C58 -0.2(7)
La3 C47 C76 C58 -94.2(7)
C71 C47 C76 La3 -52.0(8)
C67 C47 C76 La3 94.0(7)
C36 C58 C76 C11 0.9(9)
C66 C58 C76 C11 -144.4(6)
La3 C58 C76 C11 -54.2(7)
C36 C58 C76 C47 146.0(6)
C66 C58 C76 C47 0.7(7)
La3 C58 C76 C47 90.8(7)
C36 C58 C76 La3 55.1(8)
C66 C58 C76 La3 -90.2(7)
C43 C10 C77 C72 5.1(8)
C63 C10 C77 C72 -149.0(6)
C43 C10 C77 C22 147.3(6)
C63 C10 C77 C22 -6.8(8)
C26 C72 C77 C10 146.5(6)
C44 C72 C77 C10 0.6(9)
C26 C72 C77 C22 -0.1(7)
C44 C72 C77 C22 -146.0(5)
C54 C22 C77 C10 -146.8(5)
C4 C22 C77 C10 5.9(8)
C54 C22 C77 C72 -0.2(6)
C4 C22 C77 C72 152.5(5)
C41 C60 C78 C64 2.2(9)
C62 C60 C78 C64 -146.0(6)
C41 C60 C78 C12 148.2(6)
C62 C60 C78 C12 0.0(8)
C41 C60 C78 La1 98.4(5)
C62 C60 C78 La1 -49.9(5)
C70 C64 C78 C60 0.0(9)
C33 C64 C78 C60 147.7(5)
C70 C64 C78 C12 -150.3(6)
C33 C64 C78 C12 -2.6(7)
C70 C64 C78 La1 -89.6(6)
C33 C64 C78 La1 58.2(5)
C73 C12 C78 C60 1.5(9)
C15 C12 C78 C60 -146.4(5)
La1 C12 C78 C60 -61.7(6)
C73 C12 C78 C64 150.4(5)
C15 C12 C78 C64 2.5(6)
La1 C12 C78 C64 87.2(4)
C73 C12 C78 La1 63.1(5)
C15 C12 C78 La1 -84.7(4)
C74 La1 C78 C60 115.5(4)
C73 La1 C78 C60 98.5(4)
C65 La1 C78 C60 59.0(4)
C12 La1 C78 C60 132.5(6)
C80 La1 C78 C60 97.8(4)
C23 La1 C78 C60 148.0(4)
C50 La1 C78 C60 48.8(4)
C34 La1 C78 C60 64.2(4)
C15 La1 C78 C60 175.0(5)
C6 La1 C78 C60 171.7(4)
C53 La1 C78 C60 121.7(4)
C7 La1 C78 C60 152.6(4)
C74 La1 C78 C64 -125.3(4)
C73 La1 C78 C64 -142.3(5)
C65 La1 C78 C64 178.2(5)
C12 La1 C78 C64 -108.3(6)
C80 La1 C78 C64 -143.0(4)
C23 La1 C78 C64 -92.8(4)
C50 La1 C78 C64 168.0(4)
C34 La1 C78 C64 -176.7(4)
C15 La1 C78 C64 -65.8(4)
C6 La1 C78 C64 -69.1(4)
C53 La1 C78 C64 -119.1(4)
C7 La1 C78 C64 -88.2(4)
C74 La1 C78 C12 -17.1(4)
C73 La1 C78 C12 -34.1(3)
C65 La1 C78 C12 -73.5(4)
C80 La1 C78 C12 -34.7(4)
C23 La1 C78 C12 15.5(4)
C50 La1 C78 C12 -83.7(4)
C34 La1 C78 C12 -68.4(4)
C15 La1 C78 C12 42.4(3)
C6 La1 C78 C12 39.2(4)
C53 La1 C78 C12 -10.9(5)
C7 La1 C78 C12 20.1(4)
C11 C51 C79 C49 1.7(9)
C21 C51 C79 C49 -143.8(6)
La3 C51 C79 C49 -54.4(8)
C11 C51 C79 C25 144.4(6)
C21 C51 C79 C25 -1.1(7)
La3 C51 C79 C25 88.3(7)
C11 C51 C79 La3 56.0(7)
C21 C51 C79 La3 -89.5(7)
C54 C49 C79 C51 145.7(6)
C59 C49 C79 C51 -5.6(8)
La3 C49 C79 C51 42.0(7)
C54 C49 C79 C25 6.8(8)
C59 C49 C79 C25 -144.5(6)
La3 C49 C79 C25 -96.9(7)
C54 C49 C79 La3 103.7(7)
C59 C49 C79 La3 -47.6(7)
C18 C25 C79 C51 -146.9(6)
C75 C25 C79 C51 0.5(7)
C18 C25 C79 C49 -3.1(9)
C75 C25 C79 C49 144.3(5)
C18 C25 C79 La3 -91.0(7)
C75 C25 C79 La3 56.4(7)
C76 C11 La3 C51 121.2(6)
C20 C11 La3 C51 -119.9(6)
C51 C11 La3 C20 119.9(6)
C76 C11 La3 C20 -118.9(6)
C51 C11 La3 C76 -121.2(6)
C20 C11 La3 C76 118.9(6)
C51 C11 La3 C21 -32.3(4)
C76 C11 La3 C21 88.8(5)
C20 C11 La3 C21 -152.3(5)
C51 C11 La3 C79 29.6(4)
C76 C11 La3 C79 150.8(5)
C20 C11 La3 C79 -90.3(5)
C51 C11 La3 C47 -93.0(5)
C76 C11 La3 C47 28.2(4)
C20 C11 La3 C47 147.1(5)
C51 C11 La3 C59 92.1(5)
C76 C11 La3 C59 -146.8(5)
C20 C11 La3 C59 -27.9(4)
C51 C11 La3 C58 -150.9(6)
C76 C11 La3 C58 -29.8(4)
C20 C11 La3 C58 89.1(4)
C51 C11 La3 C71 -61.7(5)
C76 C11 La3 C71 59.5(4)
C20 C11 La3 C71 178.4(6)
C51 C11 La3 C35 149.0(5)
C76 C11 La3 C35 -89.9(4)
C20 C11 La3 C35 29.0(3)
C51 C11 La3 C49 61.1(5)
C76 C11 La3 C49 -177.7(6)
C20 C11 La3 C49 -58.8(4)
C79 C51 La3 C11 125.9(7)
C21 C51 La3 C11 -122.4(7)
C11 C51 La3 C20 -37.1(5)
C79 C51 La3 C20 88.9(5)
C21 C51 La3 C20 -159.5(6)
C11 C51 La3 C76 36.1(5)
C79 C51 La3 C76 162.1(6)
C21 C51 La3 C76 -86.3(6)
C11 C51 La3 C21 122.4(7)
C79 C51 La3 C21 -111.6(6)
C11 C51 La3 C79 -125.9(7)
C21 C51 La3 C79 111.6(6)
C11 C51 La3 C47 70.9(5)
C79 C51 La3 C47 -163.1(5)
C21 C51 La3 C47 -51.5(5)
C11 C51 La3 C59 -71.4(5)
C79 C51 La3 C59 54.5(5)
C21 C51 La3 C59 166.2(5)
C11 C51 La3 C58 25.9(5)
C79 C51 La3 C58 151.8(6)
C21 C51 La3 C58 -96.6(7)
C11 C51 La3 C71 101.7(6)
C79 C51 La3 C71 -132.4(5)
C21 C51 La3 C71 -20.8(4)
C11 C51 La3 C35 -27.4(5)
C79 C51 La3 C35 98.5(6)
C21 C51 La3 C35 -149.8(7)
C11 C51 La3 C49 -101.5(6)
C79 C51 La3 C49 24.5(4)
C21 C51 La3 C49 136.1(5)
C59 C20 La3 C11 -128.2(7)
C35 C20 La3 C11 123.9(7)
C11 C20 La3 C51 37.3(5)
C59 C20 La3 C51 -90.9(6)
C35 C20 La3 C51 161.2(6)
C11 C20 La3 C76 -37.5(5)
C59 C20 La3 C76 -165.6(6)
C35 C20 La3 C76 86.4(6)
C11 C20 La3 C21 25.5(5)
C59 C20 La3 C21 -102.7(7)
C35 C20 La3 C21 149.4(6)
C11 C20 La3 C79 73.1(6)
C59 C20 La3 C79 -55.1(5)
C35 C20 La3 C79 -163.0(5)
C11 C20 La3 C47 -29.9(5)
C59 C20 La3 C47 -158.1(7)
C35 C20 La3 C47 94.0(7)
C11 C20 La3 C59 128.2(7)
C35 C20 La3 C59 -107.9(6)
C11 C20 La3 C58 -72.0(5)
C59 C20 La3 C58 159.9(5)
C35 C20 La3 C58 51.9(5)
C11 C20 La3 C71 -1.7(6)
C59 C20 La3 C71 -129.9(8)
C35 C20 La3 C71 122.2(8)
C11 C20 La3 C35 -123.9(7)
C59 C20 La3 C35 107.9(6)
C11 C20 La3 C49 103.6(6)
C59 C20 La3 C49 -24.6(4)
C35 C20 La3 C49 -132.5(5)
C47 C76 La3 C11 128.5(7)
C58 C76 La3 C11 -123.8(7)
C11 C76 La3 C51 -36.7(5)
C47 C76 La3 C51 91.8(6)
C58 C76 La3 C51 -160.5(6)
C11 C76 La3 C20 37.8(5)
C47 C76 La3 C20 166.3(6)
C58 C76 La3 C20 -86.0(6)
C11 C76 La3 C21 -74.2(6)
C47 C76 La3 C21 54.3(5)
C58 C76 La3 C21 162.0(5)
C11 C76 La3 C79 -26.8(5)
C47 C76 La3 C79 101.7(7)
C58 C76 La3 C79 -150.5(7)
C11 C76 La3 C47 -128.5(7)
C58 C76 La3 C47 107.7(6)
C11 C76 La3 C59 30.1(5)
C47 C76 La3 C59 158.5(7)
C58 C76 La3 C59 -93.7(7)
C11 C76 La3 C58 123.8(7)
C47 C76 La3 C58 -107.7(6)
C11 C76 La3 C71 -103.9(6)
C47 C76 La3 C71 24.6(4)
C58 C76 La3 C71 132.3(5)
C11 C76 La3 C35 71.4(5)
C47 C76 La3 C35 -160.2(5)
C58 C76 La3 C35 -52.4(5)
C11 C76 La3 C49 2.4(6)
C47 C76 La3 C49 130.8(8)
C58 C76 La3 C49 -121.4(8)
C71 C21 La3 C11 -103.6(7)
C51 C21 La3 C11 37.2(5)
C75 C21 La3 C11 138.7(6)
C71 C21 La3 C51 -140.8(8)
C75 C21 La3 C51 101.5(6)
C71 C21 La3 C20 -121.4(8)
C51 C21 La3 C20 19.4(6)
C75 C21 La3 C20 120.9(7)
C71 C21 La3 C76 -60.7(6)
C51 C21 La3 C76 80.1(6)
C75 C21 La3 C76 -178.4(5)
C71 C21 La3 C79 -179.4(6)
C51 C21 La3 C79 -38.6(4)
C75 C21 La3 C79 62.9(4)
C71 C21 La3 C47 -27.7(4)
C51 C21 La3 C47 113.1(6)
C75 C21 La3 C47 -145.4(4)
C71 C21 La3 C59 -154.5(7)
C51 C21 La3 C59 -13.7(6)
C75 C21 La3 C59 87.8(7)
C71 C21 La3 C58 -51.1(7)
C51 C21 La3 C58 89.7(7)
C75 C21 La3 C58 -168.8(6)
C51 C21 La3 C71 140.8(8)
C75 C21 La3 C71 -117.7(6)
C71 C21 La3 C35 -102.1(10)
C51 C21 La3 C35 38.7(8)
C75 C21 La3 C35 140.1(9)
C71 C21 La3 C49 -177.4(6)
C51 C21 La3 C49 -36.6(5)
C75 C21 La3 C49 64.9(5)
C51 C79 La3 C11 -35.5(5)
C49 C79 La3 C11 100.3(7)
C25 C79 La3 C11 -141.3(7)
C49 C79 La3 C51 135.8(7)
C25 C79 La3 C51 -105.9(7)
C51 C79 La3 C20 -78.4(6)
C49 C79 La3 C20 57.4(6)
C25 C79 La3 C20 175.7(6)
C51 C79 La3 C76 -16.9(6)
C49 C79 La3 C76 118.9(8)
C25 C79 La3 C76 -122.8(7)
C51 C79 La3 C21 40.3(5)
C49 C79 La3 C21 176.1(6)
C25 C79 La3 C21 -65.6(5)
C51 C79 La3 C47 16.7(5)
C49 C79 La3 C47 152.5(7)
C25 C79 La3 C47 -89.2(7)
C51 C79 La3 C59 -110.6(6)
C49 C79 La3 C59 25.2(4)
C25 C79 La3 C59 143.6(5)
C51 C79 La3 C58 -36.1(8)
C49 C79 La3 C58 99.7(10)
C25 C79 La3 C58 -141.9(10)
C51 C79 La3 C71 40.0(5)
C49 C79 La3 C71 175.8(6)
C25 C79 La3 C71 -65.9(6)
C51 C79 La3 C35 -87.3(7)
C49 C79 La3 C35 48.5(6)
C25 C79 La3 C35 166.9(6)
C51 C79 La3 C49 -135.8(7)
C25 C79 La3 C49 118.3(6)
C76 C47 La3 C11 -33.7(5)
C71 C47 La3 C11 102.4(7)
C67 C47 La3 C11 -137.7(6)
C76 C47 La3 C51 -76.4(6)
C71 C47 La3 C51 59.7(6)
C67 C47 La3 C51 179.6(6)
C76 C47 La3 C20 -12.8(6)
C71 C47 La3 C20 123.3(8)
C67 C47 La3 C20 -116.8(7)
C71 C47 La3 C76 136.1(7)
C67 C47 La3 C76 -104.0(7)
C76 C47 La3 C21 -110.0(6)
C71 C47 La3 C21 26.1(4)
C67 C47 La3 C21 146.0(5)
C76 C47 La3 C79 -86.0(8)
C71 C47 La3 C79 50.1(7)
C67 C47 La3 C79 170.0(6)
C76 C47 La3 C59 -27.8(9)
C71 C47 La3 C59 108.3(11)
C67 C47 La3 C59 -131.8(10)
C76 C47 La3 C58 40.1(4)
C71 C47 La3 C58 176.2(5)
C67 C47 La3 C58 -63.9(5)
C76 C47 La3 C71 -136.1(7)
C67 C47 La3 C71 119.9(6)
C76 C47 La3 C35 18.8(5)
C71 C47 La3 C35 154.9(7)
C67 C47 La3 C35 -85.2(7)
C76 C47 La3 C49 -67.7(10)
C71 C47 La3 C49 68.4(10)
C67 C47 La3 C49 -171.7(9)
C20 C59 La3 C11 34.2(5)
C49 C59 La3 C11 -101.5(7)
C5 C59 La3 C11 135.4(6)
C20 C59 La3 C51 77.2(7)
C49 C59 La3 C51 -58.5(6)
C5 C59 La3 C51 178.4(5)
C49 C59 La3 C20 -135.7(7)
C5 C59 La3 C20 101.1(6)
C20 C59 La3 C76 13.4(5)
C49 C59 La3 C76 -122.3(8)
C5 C59 La3 C76 114.6(7)
C20 C59 La3 C21 85.4(8)
C49 C59 La3 C21 -50.3(7)
C5 C59 La3 C21 -173.4(6)
C20 C59 La3 C79 110.2(7)
C49 C59 La3 C79 -25.5(4)
C5 C59 La3 C79 -148.6(5)
C20 C59 La3 C47 28.3(8)
C49 C59 La3 C47 -107.4(11)
C5 C59 La3 C47 129.5(10)
C20 C59 La3 C58 -19.0(5)
C49 C59 La3 C58 -154.7(7)
C5 C59 La3 C58 82.2(7)
C20 C59 La3 C71 69.1(10)
C49 C59 La3 C71 -66.6(10)
C5 C59 La3 C71 170.3(9)
C20 C59 La3 C35 -39.6(4)
C49 C59 La3 C35 -175.3(5)
C5 C59 La3 C35 61.5(5)
C20 C59 La3 C49 135.7(7)
C5 C59 La3 C49 -123.1(6)
C36 C58 La3 C11 -99.0(7)
C76 C58 La3 C11 36.9(5)
C66 C58 La3 C11 141.5(7)
C36 C58 La3 C51 -117.6(8)
C76 C58 La3 C51 18.3(6)
C66 C58 La3 C51 122.8(7)
C36 C58 La3 C20 -55.1(6)
C76 C58 La3 C20 80.8(7)
C66 C58 La3 C20 -174.7(6)
C36 C58 La3 C76 -135.9(7)
C66 C58 La3 C76 104.5(6)
C36 C58 La3 C21 -153.1(7)
C76 C58 La3 C21 -17.2(5)
C66 C58 La3 C21 87.3(7)
C36 C58 La3 C79 -98.3(10)
C76 C58 La3 C79 37.6(9)
C66 C58 La3 C79 142.1(10)
C36 C58 La3 C47 -177.5(6)
C76 C58 La3 C47 -41.6(5)
C66 C58 La3 C47 62.9(5)
C36 C58 La3 C59 -44.3(7)
C76 C58 La3 C59 91.6(8)
C66 C58 La3 C59 -163.9(6)
C36 C58 La3 C71 -175.6(6)
C76 C58 La3 C71 -39.7(5)
C66 C58 La3 C71 64.9(6)
C36 C58 La3 C35 -24.3(4)
C76 C58 La3 C35 111.6(6)
C66 C58 La3 C35 -143.9(5)
C36 C58 La3 C49 -59.8(10)
C76 C58 La3 C49 76.1(10)
C66 C58 La3 C49 -179.4(9)
C21 C71 La3 C11 66.1(7)
C53 C71 La3 C11 -179.2(6)
C47 C71 La3 C11 -66.4(6)
C21 C71 La3 C51 24.8(5)
C53 C71 La3 C51 139.5(6)
C47 C71 La3 C51 -107.7(6)
C21 C71 La3 C20 67.2(9)
C53 C71 La3 C20 -178.0(8)
C47 C71 La3 C20 -65.3(8)
C21 C71 La3 C76 106.3(7)
C53 C71 La3 C76 -139.0(6)
C47 C71 La3 C76 -26.2(4)
C53 C71 La3 C21 114.8(7)
C47 C71 La3 C21 -132.5(7)
C21 C71 La3 C79 0.5(5)
C53 C71 La3 C79 115.3(6)
C47 C71 La3 C79 -132.0(7)
C21 C71 La3 C47 132.5(7)
C53 C71 La3 C47 -112.8(6)
C21 C71 La3 C59 33.6(10)
C53 C71 La3 C59 148.4(9)
C47 C71 La3 C59 -98.8(11)
C21 C71 La3 C58 129.5(7)
C53 C71 La3 C58 -115.7(6)
C47 C71 La3 C58 -3.0(4)
C21 C71 La3 C35 100.7(10)
C53 C71 La3 C35 -144.6(9)
C47 C71 La3 C35 -31.8(8)
C21 C71 La3 C49 2.9(7)
C53 C71 La3 C49 117.6(7)
C47 C71 La3 C49 -129.6(8)
C36 C35 La3 C11 99.2(7)
C20 C35 La3 C11 -37.3(5)
C13 C35 La3 C11 -137.5(6)
La2 C35 La3 C11 -169.4(8)
C36 C35 La3 C51 119.0(8)
C20 C35 La3 C51 -17.6(5)
C13 C35 La3 C51 -117.7(7)
La2 C35 La3 C51 -149.6(9)
C36 C35 La3 C20 136.6(7)
C13 C35 La3 C20 -100.1(7)
La2 C35 La3 C20 -132.0(7)
C36 C35 La3 C76 55.9(5)
C20 C35 La3 C76 -80.7(7)
C13 C35 La3 C76 179.1(5)
La2 C35 La3 C76 147.2(7)
C36 C35 La3 C21 97.8(10)
C20 C35 La3 C21 -38.8(8)
C13 C35 La3 C21 -138.9(9)
La2 C35 La3 C21 -170.8(11)
C36 C35 La3 C79 153.0(7)
C20 C35 La3 C79 16.4(5)
C13 C35 La3 C79 -83.8(7)
La2 C35 La3 C79 -115.6(7)
C36 C35 La3 C47 45.0(6)
C20 C35 La3 C47 -91.6(8)
C13 C35 La3 C47 168.3(6)
La2 C35 La3 C47 136.4(8)
C36 C35 La3 C59 178.1(5)
C20 C35 La3 C59 41.5(5)
C13 C35 La3 C59 -58.6(5)
La2 C35 La3 C59 -90.5(4)
C36 C35 La3 C58 24.0(4)
C20 C35 La3 C58 -112.6(7)
C13 C35 La3 C58 147.3(5)
La2 C35 La3 C58 115.4(5)
C36 C35 La3 C71 61.0(9)
C20 C35 La3 C71 -75.6(10)
C13 C35 La3 C71 -175.8(8)
La2 C35 La3 C71 152.4(11)
C36 C35 La3 C49 175.7(6)
C20 C35 La3 C49 39.1(5)
C13 C35 La3 C49 -61.0(6)
La2 C35 La3 C49 -92.9(5)
C54 C49 La3 C11 178.4(6)
C59 C49 La3 C11 67.2(6)
C79 C49 La3 C11 -68.3(7)
C54 C49 La3 C51 -140.1(6)
C59 C49 La3 C51 108.8(6)
C79 C49 La3 C51 -26.8(5)
C54 C49 La3 C20 137.5(6)
C59 C49 La3 C20 26.3(4)
C79 C49 La3 C20 -109.2(7)
C54 C49 La3 C76 176.8(7)
C59 C49 La3 C76 65.6(8)
C79 C49 La3 C76 -69.9(9)
C54 C49 La3 C21 -116.5(6)
C59 C49 La3 C21 132.3(7)
C79 C49 La3 C21 -3.2(5)
C54 C49 La3 C79 -113.3(6)
C59 C49 La3 C79 135.5(7)
C54 C49 La3 C47 -149.8(9)
C59 C49 La3 C47 99.0(11)
C79 C49 La3 C47 -36.5(9)
C54 C49 La3 C59 111.2(6)
C79 C49 La3 C59 -135.5(7)
C54 C49 La3 C58 142.7(9)
C59 C49 La3 C58 31.5(9)
C79 C49 La3 C58 -104.0(11)
C54 C49 La3 C71 -117.9(7)
C59 C49 La3 C71 130.9(8)
C79 C49 La3 C71 -4.7(6)
C54 C49 La3 C35 114.8(5)
C59 C49 La3 C35 3.7(4)
C79 C49 La3 C35 -131.9(7)
C40 C16 La4 C14 -123.1(5)
C57 C16 La4 C14 118.9(5)
C14 C16 La4 C61 30.6(4)
C40 C16 La4 C61 -92.5(5)
C57 C16 La4 C61 149.6(5)
C14 C16 La4 C40 123.1(5)
C57 C16 La4 C40 -118.0(5)
C14 C16 La4 C45 63.9(4)
C40 C16 La4 C45 -59.2(4)
C57 C16 La4 C45 -177.2(5)
C14 C16 La4 C32 95.7(4)
C40 C16 La4 C32 -27.4(4)
C57 C16 La4 C32 -145.3(5)
C14 C16 La4 C38 -31.6(3)
C40 C16 La4 C38 -154.7(5)
C57 C16 La4 C38 87.3(4)
C14 C16 La4 C57 -118.9(5)
C40 C16 La4 C57 118.0(5)
C14 C16 La4 C37 12.1(4)
C40 C16 La4 C37 -111.0(5)
C57 C16 La4 C37 131.1(5)
C14 C16 La4 C31 153.0(5)
C40 C16 La4 C31 30.0(3)
C57 C16 La4 C31 -88.0(4)
C14 C16 La4 C9 -15.4(4)
C40 C16 La4 C9 -138.5(5)
C57 C16 La4 C9 103.5(5)
C14 C16 La4 La3 -154.6(10)
C40 C16 La4 La3 82.3(10)
C57 C16 La4 La3 -35.7(10)
C38 C14 La4 C16 -123.4(5)
C61 C14 La4 C16 127.4(6)
C16 C14 La4 C61 -127.4(6)
C38 C14 La4 C61 109.3(5)
C16 C14 La4 C40 -32.5(3)
C38 C14 La4 C40 -155.8(5)
C61 C14 La4 C40 94.9(5)
C16 C14 La4 C45 -99.4(5)
C38 C14 La4 C45 137.2(5)
C61 C14 La4 C45 27.9(4)
C16 C14 La4 C32 -66.5(4)
C38 C14 La4 C32 170.2(5)
C61 C14 La4 C32 60.9(4)
C16 C14 La4 C38 123.4(5)
C61 C14 La4 C38 -109.3(5)
C16 C14 La4 C57 33.9(3)
C38 C14 La4 C57 -89.5(4)
C61 C14 La4 C57 161.3(5)
C16 C14 La4 C37 -164.2(5)
C38 C14 La4 C37 72.4(4)
C61 C14 La4 C37 -36.8(3)
C16 C14 La4 C31 -21.3(4)
C38 C14 La4 C31 -144.7(5)
C61 C14 La4 C31 106.1(5)
C16 C14 La4 C9 159.5(5)
C38 C14 La4 C9 36.2(3)
C61 C14 La4 C9 -73.1(4)
C16 C14 La4 La3 51.7(19)
C38 C14 La4 La3 -72(2)
C61 C14 La4 La3 179(2)
C45 C61 La4 C16 98.9(5)
C14 C61 La4 C16 -30.9(4)
C37 C61 La4 C16 -139.6(5)
C45 C61 La4 C14 129.8(6)
C37 C61 La4 C14 -108.7(6)
C45 C61 La4 C40 62.5(5)
C14 C61 La4 C40 -67.3(5)
C37 C61 La4 C40 -176.0(5)
C14 C61 La4 C45 -129.8(6)
C37 C61 La4 C45 121.5(6)
C45 C61 La4 C32 28.9(4)
C14 C61 La4 C32 -100.8(5)
C37 C61 La4 C32 150.5(5)
C45 C61 La4 C38 168.7(5)
C14 C61 La4 C38 38.9(4)
C37 C61 La4 C38 -69.8(4)
C45 C61 La4 C57 114.4(6)
C14 C61 La4 C57 -15.4(4)
C37 C61 La4 C57 -124.1(6)
C45 C61 La4 C37 -121.5(6)
C14 C61 La4 C37 108.7(6)
C45 C61 La4 C31 56.4(5)
C14 C61 La4 C31 -73.4(6)
C37 C61 La4 C31 177.9(6)
C45 C61 La4 C9 -154.6(5)
C14 C61 La4 C9 75.6(4)
C37 C61 La4 C9 -33.1(4)
C45 C61 La4 La3 -47(7)
C14 C61 La4 La3 -177(7)
C37 C61 La4 La3 74(7)
C32 C40 La4 C16 -131.3(6)
C31 C40 La4 C16 122.3(6)
C16 C40 La4 C14 33.6(4)
C32 C40 La4 C14 -97.8(5)
C31 C40 La4 C14 155.9(5)
C16 C40 La4 C61 70.6(5)
C32 C40 La4 C61 -60.7(5)
C31 C40 La4 C61 -167.0(5)
C16 C40 La4 C45 104.3(5)
C32 C40 La4 C45 -27.0(4)
C31 C40 La4 C45 -133.3(5)
C16 C40 La4 C32 131.3(6)
C31 C40 La4 C32 -106.3(5)
C16 C40 La4 C38 21.1(4)
C32 C40 La4 C38 -110.3(6)
C31 C40 La4 C38 143.4(5)
C16 C40 La4 C57 -34.8(4)
C32 C40 La4 C57 -166.2(5)
C31 C40 La4 C57 87.5(4)
C16 C40 La4 C37 68.7(6)
C32 C40 La4 C37 -62.7(6)
C31 C40 La4 C37 -169.0(5)
C16 C40 La4 C31 -122.3(6)
C32 C40 La4 C31 106.3(5)
C16 C40 La4 C9 42.9(5)
C32 C40 La4 C9 -88.4(6)
C31 C40 La4 C9 165.3(6)
C16 C40 La4 La3 -117.3(9)
C32 C40 La4 La3 111.4(8)
C31 C40 La4 La3 5.0(8)
C61 C45 La4 C16 -66.4(5)
C32 C45 La4 C16 62.1(5)
C33 C45 La4 C16 176.7(5)
C61 C45 La4 C14 -30.1(4)
C32 C45 La4 C14 98.4(5)
C33 C45 La4 C14 -147.0(5)
C32 C45 La4 C61 128.5(6)
C33 C45 La4 C61 -116.9(6)
C61 C45 La4 C40 -100.8(5)
C32 C45 La4 C40 27.7(4)
C33 C45 La4 C40 142.3(5)
C61 C45 La4 C32 -128.5(6)
C33 C45 La4 C32 114.6(6)
C61 C45 La4 C38 -9.0(4)
C32 C45 La4 C38 119.5(6)
C33 C45 La4 C38 -125.9(5)
C61 C45 La4 C57 -67.9(6)
C32 C45 La4 C57 60.6(6)
C33 C45 La4 C57 175.2(6)
C61 C45 La4 C37 31.7(4)
C32 C45 La4 C37 160.3(5)
C33 C45 La4 C37 -85.2(5)
C61 C45 La4 C31 -121.4(6)
C32 C45 La4 C31 7.1(4)
C33 C45 La4 C31 121.7(5)
C61 C45 La4 C9 19.1(4)
C32 C45 La4 C9 147.6(5)
C33 C45 La4 C9 -97.9(5)
C61 C45 La4 La3 170.7(14)
C32 C45 La4 La3 -60.8(13)
C33 C45 La4 La3 53.7(14)
C45 C32 La4 C16 -103.3(6)
C46 C32 La4 C16 136.8(5)
C40 C32 La4 C16 28.8(4)
C45 C32 La4 C14 -66.0(5)
C46 C32 La4 C14 174.1(5)
C40 C32 La4 C14 66.1(5)
C45 C32 La4 C61 -29.7(4)
C46 C32 La4 C61 -149.6(5)
C40 C32 La4 C61 102.4(5)
C45 C32 La4 C40 -132.1(6)
C46 C32 La4 C40 108.0(6)
C46 C32 La4 C45 -119.9(5)
C40 C32 La4 C45 132.1(6)
C45 C32 La4 C38 -60.8(6)
C46 C32 La4 C38 179.3(6)
C40 C32 La4 C38 71.3(6)
C45 C32 La4 C57 -120.8(6)
C46 C32 La4 C57 119.3(5)
C40 C32 La4 C57 11.3(4)
C45 C32 La4 C37 -15.6(4)
C46 C32 La4 C37 -135.5(5)
C40 C32 La4 C37 116.4(6)
C45 C32 La4 C31 -170.5(5)
C46 C32 La4 C31 69.6(4)
C40 C32 La4 C31 -38.4(4)
C45 C32 La4 C9 -32.4(5)
C46 C32 La4 C9 -152.3(6)
C40 C32 La4 C9 99.7(7)
C45 C32 La4 La3 141.5(9)
C46 C32 La4 La3 21.6(9)
C40 C32 La4 La3 -86.4(9)
C24 C38 La4 C16 -93.2(5)
C14 C38 La4 C16 33.8(4)
C9 C38 La4 C16 144.4(5)
C24 C38 La4 C14 -127.0(6)
C9 C38 La4 C14 110.6(6)
C24 C38 La4 C61 -168.4(5)
C14 C38 La4 C61 -41.4(4)
C9 C38 La4 C61 69.2(4)
C24 C38 La4 C40 -106.7(5)
C14 C38 La4 C40 20.3(4)
C9 C38 La4 C40 131.0(6)
C24 C38 La4 C45 -162.5(5)
C14 C38 La4 C45 -35.5(4)
C9 C38 La4 C45 75.1(5)
C24 C38 La4 C32 -136.1(6)
C14 C38 La4 C32 -9.1(4)
C9 C38 La4 C32 101.5(6)
C24 C38 La4 C57 -56.3(4)
C14 C38 La4 C57 70.7(5)
C9 C38 La4 C57 -178.6(5)
C24 C38 La4 C37 153.9(5)
C14 C38 La4 C37 -79.1(4)
C9 C38 La4 C37 31.5(4)
C24 C38 La4 C31 -89.3(6)
C14 C38 La4 C31 37.7(5)
C9 C38 La4 C31 148.4(6)
C24 C38 La4 C9 122.4(5)
C14 C38 La4 C9 -110.6(6)
C24 C38 La4 La3 17.8(11)
C14 C38 La4 La3 144.8(12)
C9 C38 La4 La3 -104.6(10)
C30 C57 La4 C16 -121.7(6)
C29 C57 La4 C16 127.1(6)
C30 C57 La4 C14 -158.0(5)
C16 C57 La4 C14 -36.3(4)
C29 C57 La4 C14 90.9(5)
C30 C57 La4 C61 -147.7(6)
C16 C57 La4 C61 -26.0(4)
C29 C57 La4 C61 101.1(6)
C30 C57 La4 C40 -85.7(5)
C16 C57 La4 C40 36.1(4)
C29 C57 La4 C40 163.2(5)
C30 C57 La4 C45 -119.1(6)
C16 C57 La4 C45 2.7(5)
C29 C57 La4 C45 129.8(6)
C30 C57 La4 C32 -92.8(5)
C16 C57 La4 C32 28.9(4)
C29 C57 La4 C32 156.1(5)
C30 C57 La4 C38 165.1(5)
C16 C57 La4 C38 -73.2(5)
C29 C57 La4 C38 53.9(4)
C30 C57 La4 C37 -172.2(6)
C16 C57 La4 C37 -50.5(5)
C29 C57 La4 C37 76.6(6)
C30 C57 La4 C31 -52.0(4)
C16 C57 La4 C31 69.7(4)
C29 C57 La4 C31 -163.1(4)
C30 C57 La4 C9 164.4(5)
C16 C57 La4 C9 -73.9(5)
C29 C57 La4 C9 53.3(5)
C30 C57 La4 La3 29.9(7)
C16 C57 La4 La3 151.6(8)
C29 C57 La4 La3 -81.3(6)
C70 C37 La4 C16 155.9(6)
C9 C37 La4 C16 -83.8(6)
C61 C37 La4 C16 34.4(5)
C70 C37 La4 C14 164.7(6)
C9 C37 La4 C14 -75.0(5)
C61 C37 La4 C14 43.2(4)
C70 C37 La4 C61 121.5(6)
C9 C37 La4 C61 -118.2(6)
C70 C37 La4 C40 125.2(6)
C9 C37 La4 C40 -114.5(6)
C61 C37 La4 C40 3.7(5)
C70 C37 La4 C45 87.4(5)
C9 C37 La4 C45 -152.3(6)
C61 C37 La4 C45 -34.1(4)
C70 C37 La4 C32 97.4(5)
C9 C37 La4 C32 -142.3(6)
C61 C37 La4 C32 -24.1(4)
C70 C37 La4 C38 -152.9(5)
C9 C37 La4 C38 -32.6(4)
C61 C37 La4 C38 85.6(5)
C70 C37 La4 C57 -179.9(6)
C9 C37 La4 C57 -59.6(6)
C61 C37 La4 C57 58.6(6)
C70 C37 La4 C31 119.0(8)
C9 C37 La4 C31 -120.6(8)
C61 C37 La4 C31 -2.5(7)
C70 C37 La4 C9 -120.3(6)
C61 C37 La4 C9 118.2(6)
C70 C37 La4 La3 -44.6(15)
C9 C37 La4 La3 75.7(15)
C61 C37 La4 La3 -166.1(16)
C48 C31 La4 C16 94.3(5)
C40 C31 La4 C16 -35.1(4)
C52 C31 La4 C16 -145.5(5)
C48 C31 La4 C14 109.0(6)
C40 C31 La4 C14 -20.4(4)
C52 C31 La4 C14 -130.7(6)
C48 C31 La4 C61 141.3(6)
C40 C31 La4 C61 11.9(5)
C52 C31 La4 C61 -98.4(6)
C48 C31 La4 C40 129.4(6)
C52 C31 La4 C40 -110.4(6)
C48 C31 La4 C45 167.6(6)
C40 C31 La4 C45 38.2(4)
C52 C31 La4 C45 -72.2(5)
C48 C31 La4 C32 172.5(5)
C40 C31 La4 C32 43.1(4)
C52 C31 La4 C32 -67.2(4)
C48 C31 La4 C38 90.1(7)
C40 C31 La4 C38 -39.3(6)
C52 C31 La4 C38 -149.7(7)
C48 C31 La4 C57 55.9(5)
C40 C31 La4 C57 -73.5(5)
C52 C31 La4 C57 176.1(5)
C48 C31 La4 C37 142.5(8)
C40 C31 La4 C37 13.1(6)
C52 C31 La4 C37 -97.2(8)
C48 C31 La4 C9 109.9(9)
C40 C31 La4 C9 -19.5(8)
C52 C31 La4 C9 -129.9(9)
C48 C31 La4 La3 -46.1(6)
C40 C31 La4 La3 -175.5(7)
C52 C31 La4 La3 74.2(6)
C8 C9 La4 C16 -148.8(5)
C37 C9 La4 C16 92.4(6)
C38 C9 La4 C16 -29.7(4)
C8 C9 La4 C14 -160.2(5)
C37 C9 La4 C14 81.0(5)
C38 C9 La4 C14 -41.1(4)
C8 C9 La4 C61 154.1(5)
C37 C9 La4 C61 35.3(4)
C38 C9 La4 C61 -86.8(5)
C8 C9 La4 C40 -170.8(6)
C37 C9 La4 C40 70.4(7)
C38 C9 La4 C40 -51.7(6)
C8 C9 La4 C45 141.0(5)
C37 C9 La4 C45 22.1(4)
C38 C9 La4 C45 -99.9(6)
C8 C9 La4 C32 157.1(6)
C37 C9 La4 C32 38.3(6)
C38 C9 La4 C32 -83.8(6)
C8 C9 La4 C38 -119.1(6)
C37 C9 La4 C38 122.0(6)
C8 C9 La4 C57 -117.9(5)
C37 C9 La4 C57 123.2(6)
C38 C9 La4 C57 1.2(4)
C8 C9 La4 C37 118.9(6)
C38 C9 La4 C37 -122.0(6)
C8 C9 La4 C31 -161.3(8)
C37 C9 La4 C31 79.8(9)
C38 C9 La4 C31 -42.2(8)
C8 C9 La4 La3 -15.8(11)
C37 C9 La4 La3 -134.6(11)
C38 C9 La4 La3 103.3(11)
C11 La3 La4 C16 3(3)
C51 La3 La4 C16 -132(3)
C20 La3 La4 C16 54.1(15)
C76 La3 La4 C16 -26.3(15)
C21 La3 La4 C16 -112.7(12)
C79 La3 La4 C16 162.5(11)
C47 La3 La4 C16 -58.7(12)
C59 La3 La4 C16 91.9(11)
C58 La3 La4 C16 -8.7(11)
C71 La3 La4 C16 -90.3(11)
C35 La3 La4 C16 43.6(11)
C49 La3 La4 C16 127.0(10)
C11 La3 La4 C14 -30(4)
C51 La3 La4 C14 -165(3)
C20 La3 La4 C14 21(3)
C76 La3 La4 C14 -59(2)
C21 La3 La4 C14 -145.7(17)
C79 La3 La4 C14 129.5(19)
C47 La3 La4 C14 -92(2)
C59 La3 La4 C14 59(2)
C58 La3 La4 C14 -42(2)
C71 La3 La4 C14 -123.3(19)
C35 La3 La4 C14 11(2)
C49 La3 La4 C14 94(2)
C11 La3 La4 C61 146(6)
C51 La3 La4 C61 11(9)
C20 La3 La4 C61 -163(6)
C76 La3 La4 C61 117(6)
C21 La3 La4 C61 31(7)
C79 La3 La4 C61 -54(7)
C47 La3 La4 C61 85(7)
C59 La3 La4 C61 -125(6)
C58 La3 La4 C61 135(7)
C71 La3 La4 C61 53(7)
C35 La3 La4 C61 -173(6)
C49 La3 La4 C61 -90(7)
C11 La3 La4 C40 39(2)
C51 La3 La4 C40 -95(4)
C20 La3 La4 C40 90.9(12)
C76 La3 La4 C40 10.5(13)
C21 La3 La4 C40 -75.9(13)
C79 La3 La4 C40 -160.7(11)
C47 La3 La4 C40 -21.9(10)
C59 La3 La4 C40 128.7(8)
C58 La3 La4 C40 28.1(9)
C71 La3 La4 C40 -53.5(10)
C35 La3 La4 C40 80.4(9)
C49 La3 La4 C40 163.8(8)
C11 La3 La4 C45 106(2)
C51 La3 La4 C45 -28(5)
C20 La3 La4 C45 157.8(11)
C76 La3 La4 C45 77.4(16)
C21 La3 La4 C45 -9(2)
C79 La3 La4 C45 -93.7(18)
C47 La3 La4 C45 45.1(15)
C59 La3 La4 C45 -164.4(11)
C58 La3 La4 C45 95.1(13)
C71 La3 La4 C45 13.5(16)
C35 La3 La4 C45 147.3(12)
C49 La3 La4 C45 -129.3(12)
C11 La3 La4 C32 75(2)
C51 La3 La4 C32 -60(4)
C20 La3 La4 C32 126.0(10)
C76 La3 La4 C32 45.7(13)
C21 La3 La4 C32 -40.7(14)
C79 La3 La4 C32 -125.5(13)
C47 La3 La4 C32 13.3(11)
C59 La3 La4 C32 163.8(8)
C58 La3 La4 C32 63.3(9)
C71 La3 La4 C32 -18.3(11)
C35 La3 La4 C32 115.5(8)
C49 La3 La4 C32 -161.0(8)
C11 La3 La4 C38 -74(2)
C51 La3 La4 C38 151(3)
C20 La3 La4 C38 -22.7(17)
C76 La3 La4 C38 -103.1(12)
C21 La3 La4 C38 170.6(9)
C79 La3 La4 C38 85.8(17)
C47 La3 La4 C38 -135.4(10)
C59 La3 La4 C38 15.1(15)
C58 La3 La4 C38 -85.4(11)
C71 La3 La4 C38 -167.0(9)
C35 La3 La4 C38 -33.2(12)
C49 La3 La4 C38 50.3(15)
C11 La3 La4 C57 -16(2)
C51 La3 La4 C57 -150(4)
C20 La3 La4 C57 35.9(12)
C76 La3 La4 C57 -44.5(10)
C21 La3 La4 C57 -130.8(10)
C79 La3 La4 C57 144.4(12)
C47 La3 La4 C57 -76.8(8)
C59 La3 La4 C57 73.7(9)
C58 La3 La4 C57 -26.8(7)
C71 La3 La4 C57 -108.4(7)
C35 La3 La4 C57 25.4(8)
C49 La3 La4 C57 108.8(9)
C11 La3 La4 C37 -151.9(18)
C51 La3 La4 C37 73(4)
C20 La3 La4 C37 -100.5(16)
C76 La3 La4 C37 179.2(12)
C21 La3 La4 C37 92.8(17)
C79 La3 La4 C37 8(2)
C47 La3 La4 C37 146.8(13)
C59 La3 La4 C37 -62.7(17)
C58 La3 La4 C37 -163.2(13)
C71 La3 La4 C37 115.2(14)
C35 La3 La4 C37 -111.0(14)
C49 La3 La4 C37 -28(2)
C11 La3 La4 C31 42(2)
C51 La3 La4 C31 -93(4)
C20 La3 La4 C31 93.2(10)
C76 La3 La4 C31 12.9(10)
C21 La3 La4 C31 -73.5(11)
C79 La3 La4 C31 -158.3(13)
C47 La3 La4 C31 -19.5(7)
C59 La3 La4 C31 131.0(8)
C58 La3 La4 C31 30.5(6)
C71 La3 La4 C31 -51.1(7)
C35 La3 La4 C31 82.7(6)
C49 La3 La4 C31 166.2(8)
C11 La3 La4 C9 -114(2)
C51 La3 La4 C9 112(4)
C20 La3 La4 C9 -62.2(15)
C76 La3 La4 C9 -142.6(9)
C21 La3 La4 C9 131.0(10)
C79 La3 La4 C9 46.2(19)
C47 La3 La4 C9 -175.0(8)
C59 La3 La4 C9 -24.4(14)
C58 La3 La4 C9 -125.0(9)
C71 La3 La4 C9 153.4(8)
C35 La3 La4 C9 -72.7(11)
C49 La3 La4 C9 10.7(15)
